data_7132439
loop_
_publ_author_name
'Chen, Feijing'
'Guo, Wenjing'
'Ma, Yan-Na'
'Chen, Xuenian'

_publ_section_title
;
 9,9'-Bis-<i>o</i>-carboranes: synthesis and exploration of properties.
;
_journal_issue 5
_journal_name_full 'Chemical communications (Cambridge, England)'
_journal_page_first 614
_journal_page_last 617
_journal_paper_doi 10.1039/d3cc05041f
_journal_volume 60
_journal_year 2024
_chemical_formula_moiety '2(C8 H20 N), 2(C4 H22 B19)'
_chemical_formula_sum 'C24 H84 B38 N2'
_chemical_formula_weight 811.71
_space_group_crystal_system triclinic
_space_group_IT_number 2
_space_group_name_Hall '-P 1'
_space_group_name_H-M_alt 'P -1'
_atom_sites_solution_hydrogens mixed
_atom_sites_solution_primary dual
_audit_creation_date 2023-05-30
_audit_creation_method
;
Olex2 1.5
(compiled 2022.04.07 svn.rca3783a0 for OlexSys, GUI svn.r6498)
;
_audit_update_record
;
2023-06-07 deposited with the CCDC.	2023-12-04 downloaded from the CCDC.
;
_cell_angle_alpha 89.977(2)
_cell_angle_beta 78.418(2)
_cell_angle_gamma 88.417(2)
_cell_formula_units_Z 2
_cell_length_a 10.7318(3)
_cell_length_b 13.0844(4)
_cell_length_c 18.4673(5)
_cell_measurement_reflns_used 9400
_cell_measurement_temperature 169.99(10)
_cell_measurement_theta_max 71.2530
_cell_measurement_theta_min 4.8890
_cell_volume 2539.36(13)
_computing_cell_refinement 'CrysAlisPro 1.171.42.90a (Rigaku OD, 2023)'
_computing_data_collection 'CrysAlisPro 1.171.42.90a (Rigaku OD, 2023)'
_computing_data_reduction 'CrysAlisPro 1.171.42.90a (Rigaku OD, 2023)'
_computing_molecular_graphics 'Olex2 1.5 (Dolomanov et al., 2009)'
_computing_publication_material 'Olex2 1.5 (Dolomanov et al., 2009)'
_computing_structure_refinement 'SHELXL 2018/3 (Sheldrick, 2015)'
_computing_structure_solution 'SHELXT 2018/2 (Sheldrick, 2018)'
_diffrn_ambient_environment N~2~
_diffrn_ambient_temperature 169.99(10)
_diffrn_detector 'CCD plate'
_diffrn_detector_area_resol_mean 8.0521
_diffrn_detector_type EosS2
_diffrn_measured_fraction_theta_full 0.996
_diffrn_measured_fraction_theta_max 0.976
_diffrn_measurement_details
;
List of Runs (angles in degrees, time in seconds):

  # Type    Start    End  Width  t~exp~   \w     \q     \k     \f   Frames
#--------------------------------------------------------------------------
  1  \w    -41.00   2.00   1.00    2.39    --  -35.62  60.00  50.00   43
  2  \w    -98.00 -18.00   1.00    2.39    --  -35.62 -60.00 -88.00   80
  3  \w    -13.00  12.00   1.00    2.39    --   35.62 -60.00 -88.00   25
  4  \w     23.00 102.00   1.00    2.39    --   35.62  60.00  50.00   79
  5  \w     89.00 174.00   1.00    9.56    --  106.81  60.00  50.00   85
  6  \w     40.00 124.00   1.00    9.56    --  106.81 -60.00 -88.00   84
  7  \w    -61.00 -19.00   1.00    2.39    --  -35.62  77.00  60.00   42
  8  \w    -85.00 -41.00   1.00    2.39    --  -35.62 178.00-120.00   44
  9  \w    -13.00  25.00   1.00    2.39    --  -35.62  77.00  60.00   38
 10  \w      3.00  28.00   1.00    2.39    --   35.62  87.00-113.27   25
 11  \w    -27.00  49.00   1.00    2.39    --   35.62 -57.00-180.00   76
 12  \w     22.00  74.00   1.00    2.39    --   35.62 -99.00 -60.00   52
 13  \w     21.00  93.00   1.00    2.39    --   35.62  38.00-180.00   72
 14  \w     44.00  93.00   1.00    2.39    --   35.62-133.00 173.72   49
 15  \w     42.00 112.00   1.00    9.56    --  106.81 -61.00  60.00   70
 16  \w     40.00  69.00   1.00    9.56    --  106.81-111.00-150.00   29
 17  \w    117.00 174.00   1.00    9.56    --  106.81  61.00-150.00   57
 18  \w     42.00 107.00   1.00    9.56    --  106.81 -95.00 -60.00   65
 19  \w     51.00 108.00   1.00    9.56    --  106.81-111.00  90.00   57
 20  \w    103.00 167.00   1.00    9.56    --  106.81  77.00   0.00   64
 21  \w     37.00 126.00   1.00    9.56    --  106.81 -30.00-120.00   89
 22  \w    149.00 174.00   1.00    9.56    --  106.81  77.00-120.00   25
 23  \w    112.00 138.00   1.00    9.56    --  106.81  77.00-120.00   26
 24  \w     41.00  93.00   1.00    9.56    --  106.81-111.00  60.00   52
 25  \w     41.00 108.00   1.00    9.56    --  106.81-111.00 -90.00   67
 26  \w     73.00 108.00   1.00    9.56    --  106.81-111.00-180.00   35
 27  \w    113.00 174.00   1.00    9.56    --  106.81 111.00 -30.00   61
 28  \w     41.00 135.00   1.00    9.56    --  106.81 -15.00  30.00   94
;
_diffrn_measurement_device 'four-circle diffractometer'
_diffrn_measurement_device_type 'SuperNova, Dual, Cu at home/near, EosS2'
_diffrn_measurement_method '\w scans'
_diffrn_orient_matrix_type 'CrysAlisPro convention (1999,Acta A55,543-557)'
_diffrn_orient_matrix_UB_11 0.0447963000
_diffrn_orient_matrix_UB_12 -0.0706762000
_diffrn_orient_matrix_UB_13 0.0570270000
_diffrn_orient_matrix_UB_21 -0.0842044000
_diffrn_orient_matrix_UB_22 -0.0851571000
_diffrn_orient_matrix_UB_23 -0.0194454000
_diffrn_orient_matrix_UB_31 0.1113206000
_diffrn_orient_matrix_UB_32 -0.0403348000
_diffrn_orient_matrix_UB_33 -0.0601778000
_diffrn_radiation_monochromator mirror
_diffrn_radiation_probe x-ray
_diffrn_radiation_type 'Cu K\a'
_diffrn_radiation_wavelength 1.54184
_diffrn_reflns_av_R_equivalents 0.0404
_diffrn_reflns_av_unetI/netI 0.0575
_diffrn_reflns_Laue_measured_fraction_full 0.996
_diffrn_reflns_Laue_measured_fraction_max 0.976
_diffrn_reflns_limit_h_max 13
_diffrn_reflns_limit_h_min -10
_diffrn_reflns_limit_k_max 16
_diffrn_reflns_limit_k_min -15
_diffrn_reflns_limit_l_max 16
_diffrn_reflns_limit_l_min -22
_diffrn_reflns_number 18413
_diffrn_reflns_point_group_measured_fraction_full 0.996
_diffrn_reflns_point_group_measured_fraction_max 0.976
_diffrn_reflns_theta_full 67.684
_diffrn_reflns_theta_max 71.310
_diffrn_reflns_theta_min 4.161
_diffrn_source 'micro-focus sealed X-ray tube'
_diffrn_source_type 'SuperNova (Cu) X-ray Source'
_exptl_absorpt_coefficient_mu 0.326
_exptl_absorpt_correction_T_max 1.00000
_exptl_absorpt_correction_T_min 0.90678
_exptl_absorpt_correction_type multi-scan
_exptl_absorpt_process_details
;
CrysAlisPro 1.171.42.90a (Rigaku Oxford Diffraction, 2023)
Empirical absorption correction using spherical harmonics,
implemented in SCALE3 ABSPACK scaling algorithm.
;
_exptl_crystal_colour 'clear light colourless'
_exptl_crystal_colour_lustre clear
_exptl_crystal_colour_modifier light
_exptl_crystal_colour_primary colourless
_exptl_crystal_density_diffrn 1.062
_exptl_crystal_description block
_exptl_crystal_F_000 864
_exptl_crystal_size_max 0.15
_exptl_crystal_size_mid 0.1
_exptl_crystal_size_min 0.05
_refine_diff_density_max 0.486
_refine_diff_density_min -0.421
_refine_diff_density_rms 0.051
_refine_ls_extinction_method none
_refine_ls_goodness_of_fit_ref 1.041
_refine_ls_hydrogen_treatment mixed
_refine_ls_matrix_type full
_refine_ls_number_parameters 647
_refine_ls_number_reflns 9630
_refine_ls_number_restraints 49
_refine_ls_restrained_S_all 1.044
_refine_ls_R_factor_all 0.0771
_refine_ls_R_factor_gt 0.0628
_refine_ls_shift/su_max 0.001
_refine_ls_shift/su_mean 0.000
_refine_ls_structure_factor_coef Fsqd
_refine_ls_weighting_details 'w=1/[\s^2^(Fo^2^)+(0.0887P)^2^+1.3442P] where P=(Fo^2^+2Fc^2^)/3'
_refine_ls_weighting_scheme calc
_refine_ls_wR_factor_gt 0.1740
_refine_ls_wR_factor_ref 0.1828
_reflns_Friedel_coverage 0.000
_reflns_number_gt 7921
_reflns_number_total 9630
_reflns_threshold_expression 'I > 2\s(I)'
_cod_data_source_file d3cc05041f2.cif
_cod_data_source_block 20230530-wy_auto
_cod_depositor_comments 'Adding full bibliography for 7132433--7132440.cif.'
_cod_database_code 7132439
_shelx_shelxl_version_number 2018/3
_chemical_oxdiff_formula 'B1 N1 C1 '
_shelx_space_group_comment
;
The symmetry employed for this shelxl refinement is uniquely defined
by the following loop, which should always be used as a source of
symmetry information in preference to the above space-group names.
They are only intended as comments.
;
_olex2_refinement_description
;
1. Fixed Uiso
 At 1.2 times of:
  All B(H) groups, All C(H) groups, All C(H,H) groups
 At 1.5 times of:
  All C(H,H,H) groups
2. Restrained distances
 B35-H35
 1.1 with sigma of 0.02
 C31-H31
 1 with sigma of 0.02
 C51A-H51A
 1 with sigma of 0.02
3. Rigid bond restraints
 C31, B34
 with sigma for 1-2 distances of 0.005 and sigma for 1-3 distances of 0.01
4. Uiso/Uaniso restraints and constraints
C52 \\sim C51A \\sim B50 \\sim C51: within 2A with sigma of 0.01 and sigma for
terminal atoms of 0.02 within 2A
5. Rigid body (RIGU) restrains
 C52, C51, B50
 with sigma for 1-2 distances of 0.01 and sigma for 1-3 distances of 0.02
 C52, C51A, B50
 with sigma for 1-2 distances of 0.01 and sigma for 1-3 distances of 0.02
6. Others
 Sof(C51A)=Sof(H51A)=1-FVAR(1)
 Sof(C51)=Sof(H51)=FVAR(1)
7.a Secondary CH2 refined with riding coordinates:
 C4(H4A,H4B), C2(H2A,H2B), C8(H8A,H8B), C6(H6A,H6B), C13(H13A,H13B), C11(H11A,
 H11B), C17(H17A,H17B), C15(H15A,H15B)
7.b Idealised Me refined as rotating group:
 C5(H5A,H5B,H5C), C3(H3A,H3B,H3C), C9(H9A,H9B,H9C), C7(H7A,H7B,H7C), C16(H16A,
 H16B,H16C), C14(H14A,H14B,H14C), C18(H18A,H18B,H18C), C12(H12A,H12B,H12C)
7.c Boron cage BH refined with riding coordinates:
 C23(H23), C61(H61), C19(H19), C54(H54), B34(H34), B22(H22), B64(H64),
 B39(H39), B62(H62), B21(H21), B41(H41), B24(H24), B44(H44), B60(H60), B28(H28),
  B26(H26), B43(H43), B63(H63), B38(H38), B58(H58), B65(H65), B29(H29),
 B40(H40), B57(H57), B20(H20), B53(H53), B46(H46), B30(H30), B56(H56), B27(H27),
  B45(H45), B55(H55)
;
_olex2_submission_special_instructions 'No special instructions were received'
_oxdiff_exptl_absorpt_empirical_details
;
Empirical correction (ABSPACK) includes:
- Absorption correction using spherical harmonics
- Frame scaling
;
_oxdiff_exptl_absorpt_empirical_full_max 2.466
_oxdiff_exptl_absorpt_empirical_full_min 0.364

loop_
_space_group_symop_operation_xyz
'x, y, z'
'-x, -y, -z'

loop_
_atom_site_label
_atom_site_type_symbol
_atom_site_fract_x
_atom_site_fract_y
_atom_site_fract_z
_atom_site_U_iso_or_equiv
_atom_site_adp_type
_atom_site_occupancy
_atom_site_site_symmetry_order
_atom_site_calc_flag
_atom_site_refinement_flags_posn
_atom_site_refinement_flags_adp
_atom_site_refinement_flags_occupancy
_atom_site_disorder_assembly
_atom_site_disorder_group
N1 N 0.77509(13) 0.23559(11) 0.60895(8) 0.0193(3) Uani 1 1 d . . . . .
N10 N 0.34457(14) 0.25213(12) 0.05912(9) 0.0238(3) Uani 1 1 d . . . . .
C4 C 0.77135(17) 0.15597(13) 0.54955(10) 0.0213(4) Uani 1 1 d . . . . .
H4A H 0.703244 0.107678 0.568692 0.026 Uiso 1 1 calc R U . . .
H4B H 0.748430 0.190800 0.506246 0.026 Uiso 1 1 calc R U . . .
C2 C 0.81299(17) 0.18787(14) 0.67637(10) 0.0231(4) Uani 1 1 d . . . . .
H2A H 0.900577 0.158785 0.661629 0.028 Uiso 1 1 calc R U . . .
H2B H 0.814799 0.242631 0.713096 0.028 Uiso 1 1 calc R U . . .
C8 C 0.87341(17) 0.31542(14) 0.58138(11) 0.0258(4) Uani 1 1 d . . . . .
H8A H 0.869231 0.367577 0.620678 0.031 Uiso 1 1 calc R U . . .
H8B H 0.958917 0.281882 0.573506 0.031 Uiso 1 1 calc R U . . .
C6 C 0.64147(17) 0.28375(15) 0.62795(11) 0.0252(4) Uani 1 1 d . . . . .
H6A H 0.622975 0.317698 0.583210 0.030 Uiso 1 1 calc R U . . .
H6B H 0.579920 0.228475 0.641075 0.030 Uiso 1 1 calc R U . . .
C37 C 1.23465(17) 0.82978(16) -0.00337(11) 0.0273(4) Uani 1 1 d . . . . .
C23 C 0.8515(2) 0.42394(15) 0.20331(12) 0.0306(4) Uani 1 1 d . . . . .
H23 H 0.831994 0.347627 0.181167 0.037 Uiso 1 1 calc R U . . .
C13 C 0.31158(17) 0.33023(15) 0.00443(12) 0.0277(4) Uani 1 1 d . . . . .
H13A H 0.259155 0.296893 -0.026665 0.033 Uiso 1 1 calc R U . . .
H13B H 0.258760 0.385907 0.032499 0.033 Uiso 1 1 calc R U . . .
C11 C 0.42936(19) 0.16639(16) 0.01954(13) 0.0326(5) Uani 1 1 d . . . . .
H11A H 0.448893 0.117481 0.056910 0.039 Uiso 1 1 calc R U . . .
H11B H 0.510696 0.195542 -0.005749 0.039 Uiso 1 1 calc R U . . .
C5 C 0.89445(19) 0.09560(16) 0.52415(12) 0.0312(4) Uani 1 1 d . . . . .
H5A H 0.884167 0.046753 0.485708 0.047 Uiso 1 1 calc R U . . .
H5B H 0.916553 0.058493 0.566140 0.047 Uiso 1 1 calc R U . . .
H5C H 0.962461 0.142391 0.504141 0.047 Uiso 1 1 calc R U . . .
B35 B 1.20327(19) 0.71998(16) -0.02600(11) 0.0213(4) Uani 1 1 d D . . . .
C17 C 0.41832(18) 0.29984(16) 0.11226(12) 0.0303(4) Uani 1 1 d . . . . .
H17A H 0.436690 0.246312 0.146850 0.036 Uiso 1 1 calc R U . . .
H17B H 0.500927 0.322259 0.083431 0.036 Uiso 1 1 calc R U . . .
C15 C 0.21883(17) 0.21136(15) 0.09991(13) 0.0306(4) Uani 1 1 d . . . . .
H15A H 0.166740 0.269150 0.125634 0.037 Uiso 1 1 calc R U . . .
H15B H 0.172823 0.183906 0.063089 0.037 Uiso 1 1 calc R U . . .
C3 C 0.7276(2) 0.10477(17) 0.71348(12) 0.0357(5) Uani 1 1 d . . . . .
H3A H 0.727095 0.048760 0.678332 0.054 Uiso 1 1 calc R U . . .
H3B H 0.640911 0.132849 0.729800 0.054 Uiso 1 1 calc R U . . .
H3C H 0.759621 0.078918 0.756308 0.054 Uiso 1 1 calc R U . . .
C9 C 0.8598(2) 0.36920(16) 0.51103(12) 0.0328(5) Uani 1 1 d . . . . .
H9A H 0.869060 0.319150 0.470709 0.049 Uiso 1 1 calc R U . . .
H9B H 0.925763 0.420250 0.498799 0.049 Uiso 1 1 calc R U . . .
H9C H 0.775659 0.403156 0.517881 0.049 Uiso 1 1 calc R U . . .
B25 B 0.96945(17) 0.61009(14) 0.17436(11) 0.0169(4) Uani 1 1 d . . . . .
C61 C 0.7179(2) -0.06349(16) 0.32605(12) 0.0321(5) Uani 1 1 d . . . . .
H61 H 0.729071 -0.138936 0.353049 0.039 Uiso 1 1 calc R U . . .
C7 C 0.6195(2) 0.36090(18) 0.69040(14) 0.0393(5) Uani 1 1 d . . . . .
H7A H 0.679784 0.416211 0.678275 0.059 Uiso 1 1 calc R U . . .
H7B H 0.632058 0.327367 0.735953 0.059 Uiso 1 1 calc R U . . .
H7C H 0.532322 0.389148 0.697478 0.059 Uiso 1 1 calc R U . . .
C16 C 0.2292(2) 0.12886(17) 0.15588(13) 0.0371(5) Uani 1 1 d . . . . .
H16A H 0.282534 0.071827 0.131532 0.056 Uiso 1 1 calc R U . . .
H16B H 0.144131 0.104505 0.177131 0.056 Uiso 1 1 calc R U . . .
H16C H 0.267513 0.156752 0.195267 0.056 Uiso 1 1 calc R U . . .
B32 B 1.06132(17) 0.68717(14) 0.11271(11) 0.0159(4) Uani 1 1 d . . . . .
C19 C 0.7942(2) 0.45472(18) 0.28890(12) 0.0371(5) Uani 1 1 d . . . . .
H19 H 0.734332 0.400817 0.327272 0.045 Uiso 1 1 calc R U . . .
C54 C 0.8050(2) -0.0375(2) 0.24615(13) 0.0405(6) Uani 1 1 d . . . . .
H54 H 0.877521 -0.094269 0.216476 0.049 Uiso 1 1 calc R U . . .
B47 B 0.47735(18) 0.20665(15) 0.38330(11) 0.0192(4) Uani 1 1 d . . . . .
C14 C 0.4240(2) 0.37691(19) -0.04563(14) 0.0418(5) Uani 1 1 d . . . . .
H14A H 0.393840 0.430426 -0.075601 0.063 Uiso 1 1 calc R U . . .
H14B H 0.471540 0.323880 -0.078154 0.063 Uiso 1 1 calc R U . . .
H14C H 0.479573 0.406739 -0.015656 0.063 Uiso 1 1 calc R U . . .
B59 B 0.59160(18) 0.12597(15) 0.33520(11) 0.0183(4) Uani 1 1 d . . . . .
C18 C 0.3530(2) 0.38993(18) 0.15714(14) 0.0415(5) Uani 1 1 d . . . . .
H18A H 0.339839 0.445733 0.123833 0.062 Uiso 1 1 calc R U . . .
H18B H 0.406325 0.413143 0.190871 0.062 Uiso 1 1 calc R U . . .
H18C H 0.270615 0.369248 0.185781 0.062 Uiso 1 1 calc R U . . .
B33 B 1.21838(18) 0.71867(16) 0.12233(11) 0.0200(4) Uani 1 1 d . . . . .
C12 C 0.3737(2) 0.10808(18) -0.03692(15) 0.0431(6) Uani 1 1 d . . . . .
H12A H 0.355486 0.155319 -0.074918 0.065 Uiso 1 1 calc R U . . .
H12B H 0.294729 0.076437 -0.012301 0.065 Uiso 1 1 calc R U . . .
H12C H 0.434815 0.054839 -0.060008 0.065 Uiso 1 1 calc R U . . .
B34 B 1.09818(18) 0.81681(15) 0.13449(12) 0.0220(4) Uani 1 1 d . U . . .
H34 H 1.063472 0.852178 0.190372 0.026 Uiso 1 1 calc R U . . .
B22 B 0.9962(2) 0.47436(15) 0.17243(12) 0.0221(4) Uani 1 1 d . . . . .
H22 H 1.074647 0.437299 0.130701 0.026 Uiso 1 1 calc R U . . .
B64 B 0.57011(19) -0.00925(15) 0.33618(12) 0.0212(4) Uani 1 1 d . . . . .
H64 H 0.481390 -0.043065 0.368554 0.025 Uiso 1 1 calc R U . . .
B39 B 1.05228(19) 0.68861(16) 0.01704(12) 0.0223(4) Uani 1 1 d . . . . .
H39 H 0.987200 0.638047 -0.006127 0.027 Uiso 1 1 calc R U . . .
C31 C 1.24823(19) 0.84008(16) 0.08052(13) 0.0325(5) Uani 1 1 d D U . . .
B62 B 0.5721(2) 0.05762(16) 0.25319(12) 0.0230(4) Uani 1 1 d . . . . .
H62 H 0.484365 0.069749 0.229709 0.028 Uiso 1 1 calc R U . . .
B36 B 1.19309(19) 0.63951(15) 0.04464(12) 0.0211(4) Uani 1 1 d . . . . .
C52 C 0.2575(2) 0.35279(19) 0.47411(16) 0.0464(6) Uani 1 1 d . U . . .
B21 B 1.0258(2) 0.54507(16) 0.24823(12) 0.0234(4) Uani 1 1 d . . . . .
H21 H 1.124611 0.556560 0.257317 0.028 Uiso 1 1 calc R U . . .
B41 B 0.99347(18) 0.79624(15) 0.07292(12) 0.0219(4) Uani 1 1 d . . . . .
H41 H 0.889253 0.815923 0.088291 0.026 Uiso 1 1 calc R U . . .
B24 B 0.85794(19) 0.52650(16) 0.14634(12) 0.0225(4) Uani 1 1 d . . . . .
H24 H 0.845209 0.523771 0.087652 0.027 Uiso 1 1 calc R U . . .
B44 B 0.3368(2) 0.24336(17) 0.34822(13) 0.0257(4) Uani 1 1 d . . . . .
H44 H 0.322365 0.216136 0.293082 0.031 Uiso 1 1 calc R U . . .
B60 B 0.6852(2) 0.04225(17) 0.38120(12) 0.0253(4) Uani 1 1 d . . . . .
H60 H 0.672702 0.042192 0.442885 0.030 Uiso 1 1 calc R U . . .
B28 B 0.80001(19) 0.63018(17) 0.20625(13) 0.0259(4) Uani 1 1 d . . . . .
H28 H 0.748823 0.697856 0.187544 0.031 Uiso 1 1 calc R U . . .
B26 B 0.9042(2) 0.64230(17) 0.26954(12) 0.0264(4) Uani 1 1 d . . . . .
H26 H 0.922139 0.718305 0.292788 0.032 Uiso 1 1 calc R U . . .
B43 B 0.3222(2) 0.16060(16) 0.42637(13) 0.0255(4) Uani 1 1 d . . . . .
H43 H 0.297237 0.078346 0.423620 0.031 Uiso 1 1 calc R U . . .
B63 B 0.6482(2) -0.06390(18) 0.25062(13) 0.0300(5) Uani 1 1 d . . . . .
H63 H 0.612732 -0.133186 0.226422 0.036 Uiso 1 1 calc R U . . .
B38 B 1.0834(2) 0.81260(18) -0.01777(13) 0.0293(5) Uani 1 1 d . . . . .
H38 H 1.041578 0.844130 -0.064310 0.035 Uiso 1 1 calc R U . . .
B58 B 0.6895(2) 0.15209(19) 0.24669(13) 0.0297(5) Uani 1 1 d . . . . .
H58 H 0.679587 0.227038 0.218785 0.036 Uiso 1 1 calc R U . . .
B65 B 0.7240(2) 0.0356(2) 0.19533(13) 0.0340(5) Uani 1 1 d . . . . .
H65 H 0.738388 0.032551 0.133594 0.041 Uiso 1 1 calc R U . . .
B29 B 0.7276(2) 0.5107(2) 0.22119(14) 0.0329(5) Uani 1 1 d . . . . .
H29 H 0.629050 0.497338 0.212459 0.039 Uiso 1 1 calc R U . . .
B40 B 1.1094(2) 0.89193(17) 0.05475(15) 0.0298(5) Uani 1 1 d . . . . .
H40 H 1.083403 0.975513 0.056577 0.036 Uiso 1 1 calc R U . . .
B57 B 0.7605(2) 0.1424(2) 0.32589(13) 0.0307(5) Uani 1 1 d . . . . .
H57 H 0.797842 0.210418 0.350613 0.037 Uiso 1 1 calc R U . . .
B20 B 0.9541(2) 0.42468(19) 0.26334(14) 0.0328(5) Uani 1 1 d . . . . .
H20 H 1.002919 0.355614 0.281883 0.039 Uiso 1 1 calc R U . . .
B53 B 0.2080(2) 0.25904(19) 0.42367(14) 0.0322(5) Uani 1 1 d . . . . .
H53 H 0.107958 0.242962 0.419068 0.039 Uiso 1 1 calc R U . . .
B46 B 0.4529(2) 0.33445(18) 0.35515(17) 0.0376(6) Uani 1 1 d . . . . .
H46 H 0.512995 0.369651 0.305258 0.045 Uiso 1 1 calc R U . A 1
B50 B 0.5077(3) 0.31029(19) 0.43854(17) 0.0388(6) Uani 1 1 d . U . . .
B30 B 0.8959(2) 0.5286(2) 0.32327(13) 0.0349(5) Uani 1 1 d . . . . .
H30 H 0.907474 0.528501 0.382212 0.042 Uiso 1 1 calc R U . . .
B48 B 0.4314(2) 0.1988(2) 0.48088(14) 0.0359(5) Uani 1 1 d . . . . .
B56 B 0.8377(2) 0.0209(2) 0.32290(15) 0.0403(6) Uani 1 1 d . . . . .
H56 H 0.925972 0.006583 0.345490 0.048 Uiso 1 1 calc R U . . .
B27 B 0.7569(2) 0.5811(2) 0.29764(14) 0.0369(6) Uani 1 1 d . . . . .
H27 H 0.677048 0.615475 0.339849 0.044 Uiso 1 1 calc R U . . .
B42 B 0.2661(3) 0.2375(2) 0.50516(15) 0.0417(6) Uani 1 1 d . . . . .
B45 B 0.2873(2) 0.36688(19) 0.38241(17) 0.0388(6) Uani 1 1 d . . . . .
H45 H 0.241222 0.424610 0.350670 0.047 Uiso 1 1 calc R U . B 1
B55 B 0.8396(2) 0.0882(3) 0.24011(15) 0.0431(7) Uani 1 1 d . . . . .
H55 H 0.929827 0.119751 0.207759 0.052 Uiso 1 1 calc R U . . .
C51 C 0.3891(4) 0.3921(3) 0.4456(2) 0.0402(12) Uani 0.615(8) 1 d . U P C 1
H33A H 1.255(2) 0.6896(17) 0.1708(13) 0.028(6) Uiso 1 1 d . . . . .
H31 H 1.311(2) 0.8966(17) 0.0974(14) 0.044(7) Uiso 1 1 d D . . . .
H36 H 1.218(2) 0.5547(19) 0.0370(14) 0.039(7) Uiso 1 1 d . . . . .
H48A H 0.481(3) 0.145(2) 0.5154(15) 0.047(7) Uiso 1 1 d . . . . .
H52 H 0.197(3) 0.401(2) 0.5011(16) 0.052(8) Uiso 1 1 d . . . . .
H42 H 0.197(3) 0.213(2) 0.5560(18) 0.066(9) Uiso 1 1 d . . . . .
H50 H 0.604(3) 0.332(2) 0.4402(16) 0.055(8) Uiso 1 1 d . . . . .
H33B H 1.289(4) 0.690(3) 0.064(2) 0.094(13) Uiso 1 1 d . . . . .
H35 H 1.233(2) 0.698(2) -0.0770(10) 0.045(7) Uiso 1 1 d D . . . .
H37 H 1.288(3) 0.874(2) -0.0398(15) 0.044(7) Uiso 1 1 d . . . . .
C51A C 0.3844(7) 0.3342(5) 0.4931(4) 0.0456(18) Uani 0.385(8) 1 d D U P C 2
H51 H 0.409(5) 0.465(4) 0.450(3) 0.062(15) Uiso 0.615(8) 1 d . . P C 1
H48B H 0.379(6) 0.263(5) 0.518(3) 0.18(3) Uiso 1 1 d . . . . .
H51A H 0.402(8) 0.371(6) 0.538(3) 0.08(3) Uiso 0.385(8) 1 d D . P C 2

loop_
_atom_site_aniso_label
_atom_site_aniso_U_11
_atom_site_aniso_U_22
_atom_site_aniso_U_33
_atom_site_aniso_U_23
_atom_site_aniso_U_13
_atom_site_aniso_U_12
N1 0.0173(7) 0.0226(7) 0.0208(8) -0.0016(6) -0.0108(6) -0.0002(6)
N10 0.0156(7) 0.0246(7) 0.0340(9) -0.0041(6) -0.0122(6) 0.0052(6)
C4 0.0222(8) 0.0239(8) 0.0212(9) -0.0041(7) -0.0124(7) -0.0007(7)
C2 0.0242(9) 0.0289(9) 0.0210(9) -0.0012(7) -0.0159(7) -0.0003(7)
C8 0.0223(9) 0.0245(9) 0.0340(11) 0.0017(7) -0.0135(8) -0.0050(7)
C6 0.0177(8) 0.0324(9) 0.0286(10) -0.0049(8) -0.0127(7) 0.0044(7)
C37 0.0182(8) 0.0359(10) 0.0300(10) 0.0125(8) -0.0100(8) -0.0038(7)
C23 0.0340(10) 0.0285(9) 0.0336(11) 0.0053(8) -0.0158(9) -0.0114(8)
C13 0.0223(9) 0.0279(9) 0.0365(11) -0.0011(8) -0.0156(8) 0.0053(7)
C11 0.0234(9) 0.0319(10) 0.0437(12) -0.0088(9) -0.0119(9) 0.0130(8)
C5 0.0263(10) 0.0350(10) 0.0333(11) -0.0105(8) -0.0095(8) 0.0047(8)
B35 0.0176(9) 0.0331(10) 0.0149(9) 0.0010(8) -0.0079(7) -0.0001(8)
C17 0.0236(9) 0.0347(10) 0.0378(11) -0.0037(8) -0.0187(8) 0.0009(8)
C15 0.0165(8) 0.0318(10) 0.0452(13) -0.0011(9) -0.0104(8) 0.0018(7)
C3 0.0438(12) 0.0412(11) 0.0291(11) 0.0101(9) -0.0223(9) -0.0129(9)
C9 0.0315(10) 0.0297(10) 0.0396(12) 0.0087(8) -0.0124(9) -0.0032(8)
B25 0.0155(8) 0.0198(9) 0.0168(9) -0.0031(7) -0.0068(7) 0.0013(7)
C61 0.0354(11) 0.0369(11) 0.0262(10) -0.0047(8) -0.0137(9) 0.0174(9)
C7 0.0328(11) 0.0424(12) 0.0469(14) -0.0181(10) -0.0203(10) 0.0150(9)
C16 0.0341(11) 0.0377(11) 0.0422(13) 0.0034(9) -0.0137(10) -0.0042(9)
B32 0.0138(8) 0.0185(8) 0.0172(9) -0.0017(7) -0.0074(7) 0.0029(6)
C19 0.0324(11) 0.0494(13) 0.0317(12) 0.0131(9) -0.0095(9) -0.0155(9)
C54 0.0279(10) 0.0632(15) 0.0302(12) -0.0126(10) -0.0083(9) 0.0182(10)
B47 0.0182(9) 0.0185(9) 0.0231(10) 0.0032(7) -0.0091(8) -0.0007(7)
C14 0.0337(11) 0.0471(13) 0.0465(14) 0.0107(10) -0.0128(10) -0.0015(10)
B59 0.0170(9) 0.0216(9) 0.0179(9) 0.0023(7) -0.0070(7) -0.0014(7)
C18 0.0522(14) 0.0393(12) 0.0388(13) -0.0116(10) -0.0235(11) 0.0047(10)
B33 0.0147(8) 0.0281(10) 0.0186(10) -0.0035(7) -0.0076(7) 0.0036(7)
C12 0.0454(13) 0.0359(11) 0.0502(15) -0.0171(10) -0.0160(11) 0.0095(10)
B34 0.0179(9) 0.0202(9) 0.0296(11) -0.0062(8) -0.0094(8) 0.0019(7)
B22 0.0247(10) 0.0203(9) 0.0236(10) -0.0010(7) -0.0110(8) 0.0010(7)
B64 0.0227(9) 0.0205(9) 0.0219(10) 0.0014(7) -0.0087(8) 0.0029(7)
B39 0.0206(9) 0.0284(10) 0.0213(10) 0.0007(8) -0.0117(8) -0.0022(8)
C31 0.0261(10) 0.0320(10) 0.0420(12) -0.0005(9) -0.0135(9) 0.0006(8)
B62 0.0236(10) 0.0270(10) 0.0209(10) 0.0013(8) -0.0109(8) 0.0010(8)
B36 0.0192(9) 0.0248(9) 0.0200(10) -0.0048(7) -0.0061(8) 0.0041(7)
C52 0.0402(12) 0.0409(12) 0.0567(16) -0.0186(11) -0.0088(11) 0.0181(10)
B21 0.0243(10) 0.0288(10) 0.0202(10) 0.0026(8) -0.0114(8) -0.0044(8)
B41 0.0146(8) 0.0228(9) 0.0309(11) 0.0018(8) -0.0111(8) 0.0017(7)
B24 0.0219(9) 0.0250(9) 0.0237(10) 0.0012(8) -0.0118(8) -0.0037(7)
B44 0.0200(9) 0.0330(11) 0.0254(11) 0.0047(8) -0.0079(8) 0.0026(8)
B60 0.0227(10) 0.0324(11) 0.0239(11) -0.0029(8) -0.0128(8) 0.0068(8)
B28 0.0178(9) 0.0309(11) 0.0285(11) -0.0017(8) -0.0036(8) 0.0014(8)
B26 0.0244(10) 0.0343(11) 0.0196(10) -0.0070(8) -0.0018(8) -0.0031(8)
B43 0.0219(10) 0.0246(10) 0.0282(11) 0.0036(8) -0.0009(8) 0.0006(8)
B63 0.0333(11) 0.0325(11) 0.0263(11) -0.0055(9) -0.0127(9) 0.0095(9)
B38 0.0208(10) 0.0389(12) 0.0325(12) 0.0142(9) -0.0154(9) -0.0031(9)
B58 0.0278(11) 0.0383(12) 0.0226(11) 0.0038(9) -0.0030(9) -0.0081(9)
B65 0.0303(11) 0.0507(14) 0.0205(11) -0.0018(10) -0.0045(9) 0.0035(10)
B29 0.0225(10) 0.0452(13) 0.0331(13) 0.0072(10) -0.0093(9) -0.0104(9)
B40 0.0208(10) 0.0229(10) 0.0485(14) 0.0068(9) -0.0137(10) -0.0003(8)
B57 0.0182(9) 0.0457(13) 0.0289(12) -0.0027(10) -0.0059(9) -0.0056(9)
B20 0.0349(12) 0.0336(12) 0.0348(13) 0.0112(10) -0.0178(10) -0.0082(9)
B53 0.0243(10) 0.0362(12) 0.0348(13) 0.0041(10) -0.0040(9) 0.0059(9)
B46 0.0281(11) 0.0254(11) 0.0616(17) 0.0155(11) -0.0144(11) -0.0020(9)
B50 0.0380(13) 0.0287(11) 0.0556(16) -0.0136(11) -0.0239(12) 0.0023(10)
B30 0.0357(12) 0.0499(14) 0.0203(11) 0.0054(10) -0.0073(9) -0.0129(11)
B48 0.0322(12) 0.0508(15) 0.0247(12) -0.0045(10) -0.0078(10) 0.0134(11)
B56 0.0221(11) 0.0689(18) 0.0319(13) -0.0117(12) -0.0123(10) 0.0140(11)
B27 0.0254(11) 0.0536(15) 0.0286(12) -0.0002(11) 0.0024(9) -0.0040(10)
B42 0.0400(14) 0.0523(15) 0.0299(13) -0.0007(11) -0.0028(11) 0.0194(12)
B45 0.0345(12) 0.0307(12) 0.0527(16) 0.0121(11) -0.0133(11) 0.0087(10)
B55 0.0219(11) 0.0733(19) 0.0313(14) -0.0051(12) 0.0015(10) -0.0053(11)
C51 0.0406(19) 0.0325(19) 0.052(2) -0.0172(16) -0.0223(17) 0.0130(14)
C51A 0.055(3) 0.045(3) 0.042(3) -0.021(3) -0.023(3) 0.016(3)

loop_
_atom_type_symbol
_atom_type_description
_atom_type_scat_dispersion_real
_atom_type_scat_dispersion_imag
_atom_type_scat_source
C C 0.0181 0.0091 'International Tables Vol C Tables 4.2.6.8 and 6.1.1.4'
H H 0.0000 0.0000 'International Tables Vol C Tables 4.2.6.8 and 6.1.1.4'
B B 0.0090 0.0039 'International Tables Vol C Tables 4.2.6.8 and 6.1.1.4'
N N 0.0311 0.0180 'International Tables Vol C Tables 4.2.6.8 and 6.1.1.4'

loop_
_geom_angle_atom_site_label_1
_geom_angle_atom_site_label_2
_geom_angle_atom_site_label_3
_geom_angle
_geom_angle_site_symmetry_1
_geom_angle_site_symmetry_3
_geom_angle_publ_flag
C4 N1 C6 105.79(13) . . ?
C2 N1 C4 111.47(13) . . ?
C2 N1 C8 106.16(13) . . ?
C2 N1 C6 111.27(14) . . ?
C8 N1 C4 111.11(14) . . ?
C8 N1 C6 111.14(14) . . ?
C13 N10 C17 111.46(15) . . ?
C11 N10 C13 111.01(16) . . ?
C11 N10 C17 106.19(14) . . ?
C11 N10 C15 110.77(15) . . ?
C15 N10 C13 106.11(14) . . ?
C15 N10 C17 111.38(16) . . ?
N1 C4 H4A 108.6 . . ?
N1 C4 H4B 108.6 . . ?
H4A C4 H4B 107.6 . . ?
C5 C4 N1 114.72(15) . . ?
C5 C4 H4A 108.6 . . ?
C5 C4 H4B 108.6 . . ?
N1 C2 H2A 108.4 . . ?
N1 C2 H2B 108.4 . . ?
H2A C2 H2B 107.5 . . ?
C3 C2 N1 115.55(15) . . ?
C3 C2 H2A 108.4 . . ?
C3 C2 H2B 108.4 . . ?
N1 C8 H8A 108.3 . . ?
N1 C8 H8B 108.3 . . ?
H8A C8 H8B 107.4 . . ?
C9 C8 N1 115.81(16) . . ?
C9 C8 H8A 108.3 . . ?
C9 C8 H8B 108.3 . . ?
N1 C6 H6A 108.4 . . ?
N1 C6 H6B 108.4 . . ?
H6A C6 H6B 107.5 . . ?
C7 C6 N1 115.36(15) . . ?
C7 C6 H6A 108.4 . . ?
C7 C6 H6B 108.4 . . ?
B35 C37 C31 114.12(16) . . ?
B35 C37 B38 63.37(13) . . ?
B35 C37 B40 113.61(15) . . ?
B35 C37 H37 120.1(16) . . ?
C31 C37 B38 116.02(16) . . ?
C31 C37 B40 64.36(13) . . ?
C31 C37 H37 117.2(16) . . ?
B38 C37 B40 61.67(13) . . ?
B38 C37 H37 115.0(16) . . ?
B40 C37 H37 115.0(15) . . ?
C19 C23 H23 120.5 . . ?
C19 C23 B22 111.78(15) . . ?
C19 C23 B24 112.02(16) . . ?
C19 C23 B29 61.96(14) . . ?
C19 C23 B20 62.01(14) . . ?
B22 C23 H23 118.3 . . ?
B22 C23 B24 62.85(12) . . ?
B22 C23 B29 115.08(15) . . ?
B22 C23 B20 62.86(13) . . ?
B24 C23 H23 118.1 . . ?
B24 C23 B29 62.84(13) . . ?
B24 C23 B20 115.52(15) . . ?
B29 C23 H23 116.9 . . ?
B29 C23 B20 115.89(17) . . ?
B20 C23 H23 116.7 . . ?
N10 C13 H13A 108.5 . . ?
N10 C13 H13B 108.5 . . ?
H13A C13 H13B 107.5 . . ?
C14 C13 N10 115.27(16) . . ?
C14 C13 H13A 108.5 . . ?
C14 C13 H13B 108.5 . . ?
N10 C11 H11A 108.5 . . ?
N10 C11 H11B 108.5 . . ?
N10 C11 C12 114.98(16) . . ?
H11A C11 H11B 107.5 . . ?
C12 C11 H11A 108.5 . . ?
C12 C11 H11B 108.5 . . ?
C4 C5 H5A 109.5 . . ?
C4 C5 H5B 109.5 . . ?
C4 C5 H5C 109.5 . . ?
H5A C5 H5B 109.5 . . ?
H5A C5 H5C 109.5 . . ?
H5B C5 H5C 109.5 . . ?
C37 B35 B39 110.85(15) . . ?
C37 B35 B36 111.20(16) . . ?
C37 B35 B38 62.75(13) . . ?
C37 B35 H35 118.9(16) . . ?
B39 B35 B38 61.50(12) . . ?
B39 B35 H35 117.5(16) . . ?
B36 B35 B39 64.00(12) . . ?
B36 B35 B38 115.63(15) . . ?
B36 B35 H35 122.1(16) . . ?
B38 B35 H35 112.0(16) . . ?
N10 C17 H17A 108.3 . . ?
N10 C17 H17B 108.3 . . ?
H17A C17 H17B 107.4 . . ?
C18 C17 N10 115.79(16) . . ?
C18 C17 H17A 108.3 . . ?
C18 C17 H17B 108.3 . . ?
N10 C15 H15A 108.5 . . ?
N10 C15 H15B 108.5 . . ?
H15A C15 H15B 107.5 . . ?
C16 C15 N10 115.28(16) . . ?
C16 C15 H15A 108.5 . . ?
C16 C15 H15B 108.5 . . ?
C2 C3 H3A 109.5 . . ?
C2 C3 H3B 109.5 . . ?
C2 C3 H3C 109.5 . . ?
H3A C3 H3B 109.5 . . ?
H3A C3 H3C 109.5 . . ?
H3B C3 H3C 109.5 . . ?
C8 C9 H9A 109.5 . . ?
C8 C9 H9B 109.5 . . ?
C8 C9 H9C 109.5 . . ?
H9A C9 H9B 109.5 . . ?
H9A C9 H9C 109.5 . . ?
H9B C9 H9C 109.5 . . ?
B32 B25 B22 121.27(14) . . ?
B32 B25 B21 123.41(14) . . ?
B32 B25 B24 121.34(15) . . ?
B32 B25 B28 123.81(15) . . ?
B32 B25 B26 125.21(14) . . ?
B22 B25 B21 58.79(11) . . ?
B22 B25 B24 59.17(11) . . ?
B22 B25 B28 105.65(14) . . ?
B22 B25 B26 105.63(14) . . ?
B21 B25 B28 106.03(14) . . ?
B24 B25 B21 105.80(14) . . ?
B24 B25 B28 58.85(11) . . ?
B24 B25 B26 105.73(14) . . ?
B26 B25 B21 59.27(12) . . ?
B26 B25 B28 59.19(12) . . ?
C54 C61 H61 120.6 . . ?
C54 C61 B64 111.53(16) . . ?
C54 C61 B60 111.97(18) . . ?
C54 C61 B63 61.83(14) . . ?
C54 C61 B56 61.80(15) . . ?
B64 C61 H61 118.5 . . ?
B64 C61 B60 62.71(12) . . ?
B64 C61 B63 62.81(12) . . ?
B64 C61 B56 114.95(16) . . ?
B60 C61 H61 118.0 . . ?
B60 C61 B63 115.36(15) . . ?
B60 C61 B56 63.01(13) . . ?
B63 C61 H61 116.9 . . ?
B63 C61 B56 115.57(18) . . ?
B56 C61 H61 117.0 . . ?
C6 C7 H7A 109.5 . . ?
C6 C7 H7B 109.5 . . ?
C6 C7 H7C 109.5 . . ?
H7A C7 H7B 109.5 . . ?
H7A C7 H7C 109.5 . . ?
H7B C7 H7C 109.5 . . ?
C15 C16 H16A 109.5 . . ?
C15 C16 H16B 109.5 . . ?
C15 C16 H16C 109.5 . . ?
H16A C16 H16B 109.5 . . ?
H16A C16 H16C 109.5 . . ?
H16B C16 H16C 109.5 . . ?
B25 B32 B33 121.37(14) . . ?
B25 B32 B34 123.17(14) . . ?
B25 B32 B39 121.85(14) . . ?
B25 B32 B36 122.75(14) . . ?
B25 B32 B41 121.33(13) . . ?
B33 B32 B34 59.04(11) . . ?
B33 B32 B36 61.78(11) . . ?
B33 B32 B41 107.77(13) . . ?
B39 B32 B33 109.56(13) . . ?
B39 B32 B34 105.55(14) . . ?
B39 B32 B36 60.08(11) . . ?
B39 B32 B41 59.02(11) . . ?
B36 B32 B34 106.64(13) . . ?
B36 B32 B41 107.13(14) . . ?
B41 B32 B34 58.76(11) . . ?
C23 C19 H19 121.3 . . ?
C23 C19 B29 61.36(14) . . ?
C23 C19 B20 61.52(14) . . ?
C23 C19 B30 111.03(16) . . ?
C23 C19 B27 111.12(17) . . ?
B29 C19 H19 117.3 . . ?
B29 C19 B20 114.95(16) . . ?
B20 C19 H19 117.2 . . ?
B30 C19 H19 118.3 . . ?
B30 C19 B29 115.01(17) . . ?
B30 C19 B20 62.58(14) . . ?
B27 C19 H19 118.2 . . ?
B27 C19 B29 62.65(15) . . ?
B27 C19 B20 115.18(17) . . ?
B27 C19 B30 63.24(15) . . ?
C61 C54 H54 121.1 . . ?
C61 C54 B63 61.58(14) . . ?
C61 C54 B65 111.38(16) . . ?
C61 C54 B56 61.65(15) . . ?
C61 C54 B55 110.99(17) . . ?
B63 C54 H54 117.1 . . ?
B63 C54 B56 115.23(16) . . ?
B65 C54 H54 118.0 . . ?
B65 C54 B63 62.72(14) . . ?
B65 C54 B56 115.16(19) . . ?
B65 C54 B55 63.45(16) . . ?
B56 C54 H54 117.3 . . ?
B55 C54 H54 118.4 . . ?
B55 C54 B63 115.25(17) . . ?
B55 C54 B56 62.21(17) . . ?
B59 B47 B44 121.51(16) . . ?
B59 B47 B43 121.01(14) . . ?
B59 B47 B46 122.83(16) . . ?
B59 B47 B50 124.48(16) . . ?
B59 B47 B48 121.00(16) . . ?
B44 B47 B43 59.13(12) . . ?
B46 B47 B44 59.11(12) . . ?
B46 B47 B43 106.65(14) . . ?
B50 B47 B44 106.38(15) . . ?
B50 B47 B43 106.34(16) . . ?
B50 B47 B46 60.16(15) . . ?
B50 B47 B48 60.75(15) . . ?
B48 B47 B44 107.33(15) . . ?
B48 B47 B43 59.21(13) . . ?
B48 B47 B46 109.30(17) . . ?
C13 C14 H14A 109.5 . . ?
C13 C14 H14B 109.5 . . ?
C13 C14 H14C 109.5 . . ?
H14A C14 H14B 109.5 . . ?
H14A C14 H14C 109.5 . . ?
H14B C14 H14C 109.5 . . ?
B47 B59 B64 120.83(14) . . ?
B47 B59 B62 122.89(15) . . ?
B47 B59 B60 121.56(15) . . ?
B47 B59 B58 125.42(15) . . ?
B47 B59 B57 124.41(15) . . ?
B64 B59 B62 58.57(11) . . ?
B64 B59 B60 59.19(11) . . ?
B64 B59 B58 105.33(14) . . ?
B64 B59 B57 105.76(14) . . ?
B60 B59 B62 105.69(14) . . ?
B60 B59 B58 105.87(14) . . ?
B60 B59 B57 59.03(12) . . ?
B58 B59 B62 59.04(12) . . ?
B58 B59 B57 59.36(12) . . ?
B57 B59 B62 106.03(14) . . ?
C17 C18 H18A 109.5 . . ?
C17 C18 H18B 109.5 . . ?
C17 C18 H18C 109.5 . . ?
H18A C18 H18B 109.5 . . ?
H18A C18 H18C 109.5 . . ?
H18B C18 H18C 109.5 . . ?
B32 B33 B36 59.15(10) . . ?
B32 B33 H33A 119.4(12) . . ?
B32 B33 H33B 105.7(18) . . ?
B34 B33 B32 61.23(10) . . ?
B34 B33 B36 106.30(14) . . ?
B34 B33 H33A 119.9(11) . . ?
B34 B33 H33B 128.0(18) . . ?
C31 B33 B32 106.19(14) . . ?
C31 B33 B34 59.04(11) . . ?
C31 B33 B36 102.33(14) . . ?
C31 B33 H33A 125.9(12) . . ?
C31 B33 H33B 81.5(18) . . ?
B36 B33 H33A 124.9(12) . . ?
B36 B33 H33B 47.4(18) . . ?
H33A B33 H33B 110(2) . . ?
C11 C12 H12A 109.5 . . ?
C11 C12 H12B 109.5 . . ?
C11 C12 H12C 109.5 . . ?
H12A C12 H12B 109.5 . . ?
H12A C12 H12C 109.5 . . ?
H12B C12 H12C 109.5 . . ?
B32 B34 H34 122.5 . . ?
B33 B34 B32 59.73(10) . . ?
B33 B34 H34 120.0 . . ?
B33 B34 B41 109.65(14) . . ?
C31 B34 B32 106.11(13) . . ?
C31 B34 B33 60.44(11) . . ?
C31 B34 H34 122.8 . . ?
C31 B34 B41 107.25(15) . . ?
C31 B34 B40 60.66(12) . . ?
B41 B34 B32 60.36(11) . . ?
B41 B34 H34 121.5 . . ?
B40 B34 B32 108.86(15) . . ?
B40 B34 B33 111.26(15) . . ?
B40 B34 H34 120.0 . . ?
B40 B34 B41 60.27(12) . . ?
C23 B22 B25 105.67(14) . . ?
C23 B22 H22 124.8 . . ?
C23 B22 B21 104.55(15) . . ?
C23 B22 B24 58.69(12) . . ?
C23 B22 B20 59.04(12) . . ?
B25 B22 H22 121.1 . . ?
B21 B22 B25 60.98(11) . . ?
B21 B22 H22 122.3 . . ?
B21 B22 B24 108.58(14) . . ?
B21 B22 B20 59.98(12) . . ?
B24 B22 B25 60.51(11) . . ?
B24 B22 H22 121.1 . . ?
B24 B22 B20 108.90(15) . . ?
B20 B22 B25 109.86(15) . . ?
B20 B22 H22 120.7 . . ?
C61 B64 B59 105.83(15) . . ?
C61 B64 H64 124.8 . . ?
C61 B64 B62 104.59(15) . . ?
C61 B64 B60 58.90(12) . . ?
C61 B64 B63 58.95(12) . . ?
B59 B64 H64 120.9 . . ?
B62 B64 B59 61.28(11) . . ?
B62 B64 H64 122.2 . . ?
B62 B64 B60 108.82(15) . . ?
B62 B64 B63 59.87(12) . . ?
B60 B64 B59 60.46(12) . . ?
B60 B64 H64 121.0 . . ?
B60 B64 B63 108.99(15) . . ?
B63 B64 B59 109.97(15) . . ?
B63 B64 H64 120.7 . . ?
B35 B39 B32 103.08(14) . . ?
B35 B39 H39 125.9 . . ?
B35 B39 B36 56.59(11) . . ?
B35 B39 B41 104.73(14) . . ?
B35 B39 B38 59.55(12) . . ?
B32 B39 H39 122.3 . . ?
B32 B39 B36 60.02(11) . . ?
B36 B39 H39 122.0 . . ?
B41 B39 B32 60.99(11) . . ?
B41 B39 H39 121.6 . . ?
B41 B39 B36 108.64(14) . . ?
B38 B39 B32 108.95(15) . . ?
B38 B39 H39 120.7 . . ?
B38 B39 B36 107.79(14) . . ?
B38 B39 B41 60.27(13) . . ?
C37 C31 B33 107.51(15) . . ?
C37 C31 B34 106.47(15) . . ?
C37 C31 B40 61.53(13) . . ?
C37 C31 H31 121.1(14) . . ?
B33 C31 H31 124.3(14) . . ?
B34 C31 B33 60.52(11) . . ?
B34 C31 B40 59.84(12) . . ?
B34 C31 H31 121.5(13) . . ?
B40 C31 B33 110.65(14) . . ?
B40 C31 H31 115.2(14) . . ?
B59 B62 H62 120.8 . . ?
B64 B62 B59 60.15(11) . . ?
B64 B62 H62 122.1 . . ?
B64 B62 B63 60.43(12) . . ?
B64 B62 B58 107.36(15) . . ?
B64 B62 B65 107.72(15) . . ?
B63 B62 B59 109.50(15) . . ?
B63 B62 H62 121.0 . . ?
B63 B62 B58 108.39(16) . . ?
B63 B62 B65 59.88(13) . . ?
B58 B62 B59 60.05(12) . . ?
B58 B62 H62 121.9 . . ?
B58 B62 B65 60.32(13) . . ?
B65 B62 B59 108.95(15) . . ?
B65 B62 H62 121.6 . . ?
B35 B36 B32 105.15(14) . . ?
B35 B36 B33 104.77(14) . . ?
B35 B36 B39 59.41(12) . . ?
B35 B36 H36 122.8(13) . . ?
B35 B36 H33B 87.3(16) . . ?
B32 B36 B33 59.06(10) . . ?
B32 B36 B39 59.90(11) . . ?
B32 B36 H36 122.3(12) . . ?
B32 B36 H33B 100.4(16) . . ?
B33 B36 H36 125.5(14) . . ?
B33 B36 H33B 42.1(16) . . ?
B39 B36 B33 107.26(13) . . ?
B39 B36 H36 118.5(13) . . ?
B39 B36 H33B 129.6(16) . . ?
H36 B36 H33B 111(2) . . ?
B53 C52 H52 119.7(18) . . ?
B42 C52 B53 63.98(17) . . ?
B42 C52 B45 116.93(19) . . ?
B42 C52 H52 119.3(17) . . ?
B45 C52 B53 62.99(16) . . ?
B45 C52 H52 115.2(18) . . ?
C51 C52 B53 116.7(2) . . ?
C51 C52 B42 110.4(2) . . ?
C51 C52 B45 68.2(2) . . ?
C51 C52 H52 116.2(17) . . ?
C51A C52 B53 115.5(3) . . ?
C51A C52 B42 70.6(3) . . ?
C51A C52 B45 104.9(3) . . ?
C51A C52 H52 121.8(18) . . ?
B25 B21 H21 120.7 . . ?
B22 B21 B25 60.23(11) . . ?
B22 B21 H21 122.0 . . ?
B22 B21 B26 107.58(15) . . ?
B22 B21 B20 60.35(13) . . ?
B22 B21 B30 107.79(15) . . ?
B26 B21 B25 60.32(11) . . ?
B26 B21 H21 121.9 . . ?
B20 B21 B25 109.55(15) . . ?
B20 B21 H21 121.0 . . ?
B20 B21 B26 108.34(15) . . ?
B20 B21 B30 60.00(14) . . ?
B30 B21 B25 109.03(15) . . ?
B30 B21 H21 121.6 . . ?
B30 B21 B26 60.10(13) . . ?
B32 B41 H41 121.2 . . ?
B34 B41 B32 60.88(11) . . ?
B34 B41 H41 122.0 . . ?
B39 B41 B32 59.98(11) . . ?
B39 B41 B34 107.98(13) . . ?
B39 B41 H41 121.8 . . ?
B39 B41 B38 59.57(12) . . ?
B39 B41 B40 107.77(14) . . ?
B38 B41 B32 107.60(14) . . ?
B38 B41 B34 106.71(14) . . ?
B38 B41 H41 122.6 . . ?
B38 B41 B40 59.70(13) . . ?
B40 B41 B32 108.48(14) . . ?
B40 B41 B34 59.27(12) . . ?
B40 B41 H41 121.8 . . ?
C23 B24 B25 105.34(15) . . ?
C23 B24 B22 58.46(12) . . ?
C23 B24 H24 125.0 . . ?
C23 B24 B28 104.25(15) . . ?
C23 B24 B29 58.75(13) . . ?
B25 B24 H24 121.3 . . ?
B22 B24 B25 60.32(11) . . ?
B22 B24 H24 121.5 . . ?
B22 B24 B29 108.09(16) . . ?
B28 B24 B25 60.96(11) . . ?
B28 B24 B22 108.21(15) . . ?
B28 B24 H24 122.4 . . ?
B28 B24 B29 59.62(13) . . ?
B29 B24 B25 109.18(15) . . ?
B29 B24 H24 121.3 . . ?
B47 B44 H44 121.6 . . ?
B43 B44 B47 60.54(12) . . ?
B43 B44 H44 122.2 . . ?
B53 B44 B47 108.48(16) . . ?
B53 B44 H44 121.3 . . ?
B53 B44 B43 59.46(12) . . ?
B53 B44 B46 109.15(18) . . ?
B53 B44 B45 59.92(14) . . ?
B46 B44 B47 59.56(12) . . ?
B46 B44 H44 121.1 . . ?
B46 B44 B43 108.13(17) . . ?
B45 B44 B47 107.71(17) . . ?
B45 B44 H44 122.1 . . ?
B45 B44 B43 106.95(17) . . ?
B45 B44 B46 60.71(14) . . ?
C61 B60 B59 105.35(15) . . ?
C61 B60 B64 58.39(12) . . ?
C61 B60 H60 125.0 . . ?
C61 B60 B57 104.28(16) . . ?
C61 B60 B56 58.65(14) . . ?
B59 B60 H60 121.3 . . ?
B64 B60 B59 60.35(11) . . ?
B64 B60 H60 121.6 . . ?
B64 B60 B57 108.08(15) . . ?
B64 B60 B56 107.81(16) . . ?
B57 B60 B59 60.84(12) . . ?
B57 B60 H60 122.5 . . ?
B57 B60 B56 59.63(15) . . ?
B56 B60 B59 108.99(17) . . ?
B56 B60 H60 121.4 . . ?
B25 B28 H28 121.0 . . ?
B24 B28 B25 60.20(11) . . ?
B24 B28 H28 121.9 . . ?
B24 B28 B26 107.63(15) . . ?
B24 B28 B27 107.83(16) . . ?
B26 B28 B25 60.26(11) . . ?
B26 B28 H28 122.0 . . ?
B29 B28 B25 109.15(15) . . ?
B29 B28 B24 60.34(12) . . ?
B29 B28 H28 121.3 . . ?
B29 B28 B26 107.94(17) . . ?
B29 B28 B27 59.96(14) . . ?
B27 B28 B25 108.55(16) . . ?
B27 B28 H28 121.8 . . ?
B27 B28 B26 59.72(13) . . ?
B25 B26 H26 120.7 . . ?
B21 B26 B25 60.41(11) . . ?
B21 B26 H26 122.0 . . ?
B28 B26 B25 60.55(11) . . ?
B28 B26 B21 108.00(14) . . ?
B28 B26 H26 121.7 . . ?
B30 B26 B25 108.82(15) . . ?
B30 B26 B21 59.74(13) . . ?
B30 B26 B28 107.95(16) . . ?
B30 B26 H26 121.7 . . ?
B27 B26 B25 109.12(15) . . ?
B27 B26 B21 107.71(16) . . ?
B27 B26 B28 60.13(13) . . ?
B27 B26 H26 121.6 . . ?
B27 B26 B30 59.85(14) . . ?
B47 B43 H43 122.2 . . ?
B44 B43 B47 60.33(11) . . ?
B44 B43 H43 122.3 . . ?
B53 B43 B47 108.38(15) . . ?
B53 B43 B44 59.53(12) . . ?
B53 B43 H43 120.9 . . ?
B53 B43 B48 110.17(17) . . ?
B53 B43 B42 59.94(14) . . ?
B48 B43 B47 59.27(13) . . ?
B48 B43 B44 108.36(16) . . ?
B48 B43 H43 120.5 . . ?
B42 B43 B47 107.01(17) . . ?
B42 B43 B44 106.55(16) . . ?
B42 B43 H43 122.4 . . ?
B42 B43 B48 61.17(14) . . ?
C61 B63 C54 56.58(13) . . ?
C61 B63 B64 58.23(12) . . ?
C61 B63 B62 103.91(15) . . ?
C61 B63 H63 125.3 . . ?
C61 B63 B65 103.50(17) . . ?
C54 B63 B64 103.73(16) . . ?
C54 B63 B62 104.08(17) . . ?
C54 B63 H63 125.3 . . ?
C54 B63 B65 57.83(14) . . ?
B64 B63 H63 122.5 . . ?
B62 B63 B64 59.71(12) . . ?
B62 B63 H63 123.1 . . ?
B62 B63 B65 60.43(13) . . ?
B65 B63 B64 107.58(16) . . ?
B65 B63 H63 122.5 . . ?
C37 B38 B35 53.88(11) . . ?
C37 B38 B39 101.81(15) . . ?
C37 B38 B41 103.10(16) . . ?
C37 B38 H38 126.8 . . ?
C37 B38 B40 59.41(12) . . ?
B35 B38 B39 58.95(12) . . ?
B35 B38 B41 104.19(15) . . ?
B35 B38 H38 125.6 . . ?
B35 B38 B40 104.00(15) . . ?
B39 B38 B41 60.16(12) . . ?
B39 B38 H38 122.4 . . ?
B39 B38 B40 108.62(16) . . ?
B41 B38 H38 123.2 . . ?
B40 B38 B41 60.17(13) . . ?
B40 B38 H38 121.3 . . ?
B59 B58 H58 120.5 . . ?
B62 B58 B59 60.91(11) . . ?
B62 B58 H58 121.6 . . ?
B62 B58 B65 59.86(13) . . ?
B62 B58 B57 108.45(16) . . ?
B62 B58 B55 107.85(18) . . ?
B65 B58 B59 109.26(16) . . ?
B65 B58 H58 121.6 . . ?
B57 B58 B59 60.59(12) . . ?
B57 B58 H58 121.6 . . ?
B57 B58 B65 107.99(17) . . ?
B55 B58 B59 109.08(17) . . ?
B55 B58 H58 121.7 . . ?
B55 B58 B65 59.83(15) . . ?
B55 B58 B57 59.94(14) . . ?
C54 B65 B62 104.74(16) . . ?
C54 B65 B63 59.45(14) . . ?
C54 B65 B58 104.41(17) . . ?
C54 B65 H65 124.6 . . ?
C54 B65 B55 58.59(16) . . ?
B62 B65 B58 59.82(12) . . ?
B62 B65 H65 122.6 . . ?
B63 B65 B62 59.69(12) . . ?
B63 B65 B58 107.84(15) . . ?
B63 B65 H65 121.1 . . ?
B63 B65 B55 108.59(18) . . ?
B58 B65 H65 122.7 . . ?
B55 B65 B62 107.84(16) . . ?
B55 B65 B58 59.85(15) . . ?
B55 B65 H65 121.4 . . ?
C23 B29 C19 56.68(13) . . ?
C23 B29 B24 58.42(12) . . ?
C23 B29 B28 104.32(15) . . ?
C23 B29 H29 125.2 . . ?
C23 B29 B27 103.71(17) . . ?
C19 B29 B24 104.29(16) . . ?
C19 B29 B28 104.64(16) . . ?
C19 B29 H29 125.0 . . ?
C19 B29 B27 58.03(15) . . ?
B24 B29 H29 122.1 . . ?
B28 B29 B24 60.03(12) . . ?
B28 B29 H29 122.7 . . ?
B28 B29 B27 60.59(14) . . ?
B27 B29 B24 108.09(15) . . ?
B27 B29 H29 122.3 . . ?
C37 B40 B34 100.53(14) . . ?
C37 B40 C31 54.11(12) . . ?
C37 B40 B41 102.71(15) . . ?
C37 B40 B38 58.92(13) . . ?
C37 B40 H40 127.8 . . ?
B34 B40 C31 59.49(12) . . ?
B34 B40 B41 60.46(12) . . ?
B34 B40 B38 107.99(15) . . ?
B34 B40 H40 123.0 . . ?
C31 B40 B41 106.49(15) . . ?
C31 B40 H40 124.0 . . ?
B41 B40 H40 122.4 . . ?
B38 B40 C31 105.10(15) . . ?
B38 B40 B41 60.13(12) . . ?
B38 B40 H40 121.4 . . ?
B59 B57 H57 120.9 . . ?
B60 B57 B59 60.14(11) . . ?
B60 B57 B58 107.27(16) . . ?
B60 B57 H57 121.9 . . ?
B60 B57 B55 107.68(18) . . ?
B58 B57 B59 60.05(12) . . ?
B58 B57 H57 122.3 . . ?
B56 B57 B59 109.15(17) . . ?
B56 B57 B60 60.54(14) . . ?
B56 B57 B58 107.54(17) . . ?
B56 B57 H57 121.4 . . ?
B56 B57 B55 59.53(16) . . ?
B55 B57 B59 108.59(16) . . ?
B55 B57 B58 59.87(14) . . ?
B55 B57 H57 121.9 . . ?
C23 B20 C19 56.47(13) . . ?
C23 B20 B22 58.10(12) . . ?
C23 B20 B21 103.60(15) . . ?
C23 B20 H20 125.5 . . ?
C23 B20 B30 103.35(17) . . ?
C19 B20 B22 103.60(16) . . ?
C19 B20 B21 103.89(17) . . ?
C19 B20 H20 125.3 . . ?
C19 B20 B30 57.96(14) . . ?
B22 B20 H20 122.6 . . ?
B21 B20 B22 59.66(12) . . ?
B21 B20 H20 123.3 . . ?
B21 B20 B30 60.16(13) . . ?
B30 B20 B22 107.38(16) . . ?
B30 B20 H20 122.6 . . ?
C52 B53 B44 102.79(17) . . ?
C52 B53 B43 102.07(17) . . ?
C52 B53 H53 127.4 . . ?
C52 B53 B42 55.81(16) . . ?
C52 B53 B45 57.68(16) . . ?
B44 B53 H53 122.1 . . ?
B43 B53 B44 61.01(12) . . ?
B43 B53 H53 122.2 . . ?
B43 B53 B45 108.31(16) . . ?
B42 B53 B44 107.82(17) . . ?
B42 B53 B43 60.09(14) . . ?
B42 B53 H53 122.8 . . ?
B42 B53 B45 105.6(2) . . ?
B45 B53 B44 60.10(13) . . ?
B45 B53 H53 121.9 . . ?
B47 B46 H46 123.1 . . ?
B47 B46 B50 59.76(13) . . ?
B47 B46 B45 108.11(16) . . ?
B47 B46 C51 99.2(2) . . ?
B44 B46 B47 61.32(12) . . ?
B44 B46 H46 122.2 . . ?
B44 B46 B50 107.79(17) . . ?
B44 B46 B45 59.46(14) . . ?
B44 B46 C51 101.9(2) . . ?
B50 B46 H46 123.2 . . ?
B50 B46 B45 105.9(2) . . ?
B50 B46 C51 53.53(17) . . ?
B45 B46 H46 121.2 . . ?
B45 B46 C51 59.28(17) . . ?
C51 B46 H46 128.9 . . ?
B47 B50 B46 60.07(13) . . ?
B47 B50 B48 59.64(13) . . ?
B47 B50 H50 121.7(15) . . ?
B46 B50 B48 108.33(17) . . ?
B46 B50 H50 117.2(16) . . ?
B48 B50 H50 125.5(16) . . ?
C51 B50 B47 107.8(2) . . ?
C51 B50 B46 64.7(2) . . ?
C51 B50 B48 102.1(2) . . ?
C51 B50 H50 123.1(16) . . ?
C51A B50 B47 106.6(3) . . ?
C51A B50 B46 98.5(3) . . ?
C51A B50 B48 66.5(3) . . ?
C51A B50 H50 129.4(16) . . ?
C19 B30 B21 104.79(16) . . ?
C19 B30 B26 104.35(17) . . ?
C19 B30 B20 59.46(14) . . ?
C19 B30 H30 124.8 . . ?
C19 B30 B27 58.34(15) . . ?
B21 B30 B26 60.16(12) . . ?
B21 B30 H30 122.4 . . ?
B26 B30 H30 122.5 . . ?
B20 B30 B21 59.85(13) . . ?
B20 B30 B26 108.28(16) . . ?
B20 B30 H30 121.0 . . ?
B20 B30 B27 108.58(18) . . ?
B27 B30 B21 108.07(17) . . ?
B27 B30 B26 59.88(14) . . ?
B27 B30 H30 121.5 . . ?
B47 B48 B50 59.61(14) . . ?
B47 B48 B42 107.18(18) . . ?
B47 B48 H48A 122.9(13) . . ?
B47 B48 H48B 124(3) . . ?
B43 B48 B47 61.52(13) . . ?
B43 B48 B50 107.24(18) . . ?
B43 B48 B42 59.15(14) . . ?
B43 B48 H48A 124.9(14) . . ?
B43 B48 H48B 105(3) . . ?
B50 B48 B42 103.86(19) . . ?
B50 B48 H48A 121.3(14) . . ?
B50 B48 H48B 78(3) . . ?
B42 B48 H48A 124.1(13) . . ?
B42 B48 H48B 47(3) . . ?
H48A B48 H48B 109(3) . . ?
C61 B56 C54 56.55(14) . . ?
C61 B56 B60 58.34(12) . . ?
C61 B56 B57 104.19(15) . . ?
C61 B56 H56 125.2 . . ?
C61 B56 B55 103.89(18) . . ?
C54 B56 B60 104.07(16) . . ?
C54 B56 B57 104.72(18) . . ?
C54 B56 H56 124.9 . . ?
C54 B56 B55 58.40(16) . . ?
B60 B56 H56 122.4 . . ?
B57 B56 B60 59.83(13) . . ?
B57 B56 H56 122.8 . . ?
B55 B56 B60 107.91(17) . . ?
B55 B56 B57 60.52(15) . . ?
B55 B56 H56 122.2 . . ?
C19 B27 B28 104.75(17) . . ?
C19 B27 B26 104.71(16) . . ?
C19 B27 B29 59.32(14) . . ?
C19 B27 B30 58.42(14) . . ?
C19 B27 H27 124.7 . . ?
B28 B27 H27 122.4 . . ?
B26 B27 B28 60.15(13) . . ?
B26 B27 H27 122.3 . . ?
B29 B27 B28 59.45(14) . . ?
B29 B27 B26 107.87(16) . . ?
B29 B27 B30 108.33(18) . . ?
B29 B27 H27 121.4 . . ?
B30 B27 B28 108.30(16) . . ?
B30 B27 B26 60.27(14) . . ?
B30 B27 H27 121.3 . . ?
C52 B42 B43 105.32(19) . . ?
C52 B42 B53 60.21(16) . . ?
C52 B42 B48 105.7(2) . . ?
C52 B42 H42 120.3(16) . . ?
C52 B42 H48B 86(3) . . ?
B43 B42 B48 59.69(13) . . ?
B43 B42 H42 125.0(16) . . ?
B43 B42 H48B 97(3) . . ?
B53 B42 B43 59.97(14) . . ?
B53 B42 B48 108.99(18) . . ?
B53 B42 H42 118.2(17) . . ?
B53 B42 H48B 127(3) . . ?
B48 B42 H42 125.4(17) . . ?
B48 B42 H48B 39(3) . . ?
H42 B42 H48B 114(3) . . ?
C52 B45 B44 103.94(17) . . ?
C52 B45 B53 59.33(15) . . ?
C52 B45 B46 103.80(19) . . ?
C52 B45 H45 126.3 . . ?
C52 B45 C51 51.63(19) . . ?
B44 B45 B46 59.83(13) . . ?
B44 B45 H45 123.1 . . ?
B44 B45 C51 103.75(18) . . ?
B53 B45 B44 59.98(13) . . ?
B53 B45 B46 108.50(16) . . ?
B53 B45 H45 122.7 . . ?
B53 B45 C51 100.8(2) . . ?
B46 B45 H45 120.7 . . ?
B46 B45 C51 61.52(18) . . ?
C51 B45 H45 126.8 . . ?
C54 B55 B58 104.30(17) . . ?
C54 B55 B65 57.96(15) . . ?
C54 B55 B57 105.04(18) . . ?
C54 B55 B56 59.39(16) . . ?
C54 B55 H55 124.9 . . ?
B58 B55 B57 60.18(14) . . ?
B58 B55 H55 122.4 . . ?
B65 B55 B58 60.32(14) . . ?
B65 B55 B57 108.58(16) . . ?
B65 B55 H55 121.4 . . ?
B57 B55 H55 122.0 . . ?
B56 B55 B58 108.13(16) . . ?
B56 B55 B65 108.3(2) . . ?
B56 B55 B57 59.96(15) . . ?
B56 B55 H55 121.2 . . ?
C52 C51 B46 108.9(2) . . ?
C52 C51 B50 117.2(3) . . ?
C52 C51 B45 60.17(19) . . ?
C52 C51 H51 122(3) . . ?
B46 C51 H51 115(3) . . ?
B50 C51 B46 61.74(18) . . ?
B50 C51 B45 112.9(2) . . ?
B50 C51 H51 116(3) . . ?
B45 C51 B46 59.20(17) . . ?
B45 C51 H51 115(3) . . ?
C52 C51A B50 125.8(5) . . ?
C52 C51A H48B 105(4) . . ?
C52 C51A H51A 117(5) . . ?
B50 C51A H48B 95(3) . . ?
B50 C51A H51A 111(5) . . ?
H48B C51A H51A 94(6) . . ?

loop_
_geom_bond_atom_site_label_1
_geom_bond_atom_site_label_2
_geom_bond_distance
_geom_bond_site_symmetry_2
_geom_bond_publ_flag
N1 C4 1.520(2) . ?
N1 C2 1.515(2) . ?
N1 C8 1.519(2) . ?
N1 C6 1.525(2) . ?
N10 C13 1.521(2) . ?
N10 C11 1.516(2) . ?
N10 C17 1.523(2) . ?
N10 C15 1.518(2) . ?
C4 H4A 0.9900 . ?
C4 H4B 0.9900 . ?
C4 C5 1.511(2) . ?
C2 H2A 0.9900 . ?
C2 H2B 0.9900 . ?
C2 C3 1.514(3) . ?
C8 H8A 0.9900 . ?
C8 H8B 0.9900 . ?
C8 C9 1.508(3) . ?
C6 H6A 0.9900 . ?
C6 H6B 0.9900 . ?
C6 C7 1.511(3) . ?
C37 B35 1.561(3) . ?
C37 C31 1.591(3) . ?
C37 B38 1.718(3) . ?
C37 B40 1.726(3) . ?
C37 H37 0.99(3) . ?
C23 H23 1.1200 . ?
C23 C19 1.623(3) . ?
C23 B22 1.695(3) . ?
C23 B24 1.699(3) . ?
C23 B29 1.705(3) . ?
C23 B20 1.712(3) . ?
C13 H13A 0.9900 . ?
C13 H13B 0.9900 . ?
C13 C14 1.508(3) . ?
C11 H11A 0.9900 . ?
C11 H11B 0.9900 . ?
C11 C12 1.517(3) . ?
C5 H5A 0.9800 . ?
C5 H5B 0.9800 . ?
C5 H5C 0.9800 . ?
B35 B39 1.716(3) . ?
B35 B36 1.664(3) . ?
B35 B38 1.727(3) . ?
B35 H35 0.973(17) . ?
C17 H17A 0.9900 . ?
C17 H17B 0.9900 . ?
C17 C18 1.513(3) . ?
C15 H15A 0.9900 . ?
C15 H15B 0.9900 . ?
C15 C16 1.511(3) . ?
C3 H3A 0.9800 . ?
C3 H3B 0.9800 . ?
C3 H3C 0.9800 . ?
C9 H9A 0.9800 . ?
C9 H9B 0.9800 . ?
C9 H9C 0.9800 . ?
B25 B32 1.700(3) . ?
B25 B22 1.790(3) . ?
B25 B21 1.804(3) . ?
B25 B24 1.794(3) . ?
B25 B28 1.807(3) . ?
B25 B26 1.802(3) . ?
C61 H61 1.1200 . ?
C61 C54 1.621(3) . ?
C61 B64 1.695(3) . ?
C61 B60 1.705(3) . ?
C61 B63 1.709(3) . ?
C61 B56 1.710(4) . ?
C7 H7A 0.9800 . ?
C7 H7B 0.9800 . ?
C7 H7C 0.9800 . ?
C16 H16A 0.9800 . ?
C16 H16B 0.9800 . ?
C16 H16C 0.9800 . ?
B32 B33 1.789(3) . ?
B32 B34 1.816(3) . ?
B32 B39 1.789(3) . ?
B32 B36 1.791(3) . ?
B32 B41 1.807(3) . ?
C19 H19 1.1200 . ?
C19 B29 1.715(3) . ?
C19 B20 1.720(3) . ?
C19 B30 1.693(3) . ?
C19 B27 1.691(4) . ?
C54 H54 1.1200 . ?
C54 B63 1.712(3) . ?
C54 B65 1.683(3) . ?
C54 B56 1.713(3) . ?
C54 B55 1.695(4) . ?
B47 B59 1.703(3) . ?
B47 B44 1.810(3) . ?
B47 B43 1.814(3) . ?
B47 B46 1.779(3) . ?
B47 B50 1.773(3) . ?
B47 B48 1.774(3) . ?
C14 H14A 0.9800 . ?
C14 H14B 0.9800 . ?
C14 H14C 0.9800 . ?
B59 B64 1.790(3) . ?
B59 B62 1.810(3) . ?
B59 B60 1.792(3) . ?
B59 B58 1.795(3) . ?
B59 B57 1.805(3) . ?
C18 H18A 0.9800 . ?
C18 H18B 0.9800 . ?
C18 H18C 0.9800 . ?
B33 B34 1.776(3) . ?
B33 C31 1.775(3) . ?
B33 B36 1.838(3) . ?
B33 H33A 1.11(2) . ?
B33 H33B 1.23(4) . ?
C12 H12A 0.9800 . ?
C12 H12B 0.9800 . ?
C12 H12C 0.9800 . ?
B34 H34 1.1200 . ?
B34 C31 1.750(3) . ?
B34 B41 1.777(3) . ?
B34 B40 1.756(3) . ?
B22 H22 1.1200 . ?
B22 B21 1.764(3) . ?
B22 B24 1.770(3) . ?
B22 B20 1.776(3) . ?
B64 H64 1.1200 . ?
B64 B62 1.761(3) . ?
B64 B60 1.769(3) . ?
B64 B63 1.774(3) . ?
B39 H39 1.1200 . ?
B39 B36 1.792(3) . ?
B39 B41 1.771(3) . ?
B39 B38 1.761(3) . ?
C31 B40 1.770(3) . ?
C31 H31 1.103(16) . ?
B62 H62 1.1200 . ?
B62 B63 1.764(3) . ?
B62 B58 1.776(3) . ?
B62 B65 1.777(3) . ?
B36 H36 1.14(3) . ?
B36 H33B 1.35(4) . ?
C52 B53 1.700(4) . ?
C52 B42 1.620(4) . ?
C52 B45 1.670(4) . ?
C52 C51 1.510(5) . ?
C52 H52 0.96(3) . ?
C52 C51A 1.486(7) . ?
B21 H21 1.1200 . ?
B21 B26 1.783(3) . ?
B21 B20 1.770(3) . ?
B21 B30 1.775(3) . ?
B41 H41 1.1200 . ?
B41 B38 1.773(3) . ?
B41 B40 1.774(3) . ?
B24 H24 1.1200 . ?
B24 B28 1.769(3) . ?
B24 B29 1.775(3) . ?
B44 H44 1.1200 . ?
B44 B43 1.788(3) . ?
B44 B53 1.762(3) . ?
B44 B46 1.771(3) . ?
B44 B45 1.764(3) . ?
B60 H60 1.1200 . ?
B60 B57 1.772(3) . ?
B60 B56 1.784(3) . ?
B28 H28 1.1200 . ?
B28 B26 1.782(3) . ?
B28 B29 1.762(3) . ?
B28 B27 1.782(3) . ?
B26 H26 1.1200 . ?
B26 B30 1.782(3) . ?
B26 B27 1.775(3) . ?
B43 H43 1.1200 . ?
B43 B53 1.761(3) . ?
B43 B48 1.773(4) . ?
B43 B42 1.763(3) . ?
B63 H63 1.1200 . ?
B63 B65 1.767(4) . ?
B38 H38 1.1200 . ?
B38 B40 1.765(3) . ?
B58 H58 1.1200 . ?
B58 B65 1.785(3) . ?
B58 B57 1.782(3) . ?
B58 B55 1.777(4) . ?
B65 H65 1.1200 . ?
B65 B55 1.776(4) . ?
B29 H29 1.1200 . ?
B29 B27 1.771(4) . ?
B40 H40 1.1200 . ?
B57 H57 1.1200 . ?
B57 B56 1.768(4) . ?
B57 B55 1.778(3) . ?
B20 H20 1.1200 . ?
B20 B30 1.773(4) . ?
B53 H53 1.1200 . ?
B53 B42 1.760(4) . ?
B53 B45 1.761(3) . ?
B46 H46 1.1200 . ?
B46 B50 1.781(4) . ?
B46 B45 1.786(3) . ?
B46 C51 1.828(5) . ?
B50 B48 1.794(4) . ?
B50 C51 1.626(4) . ?
B50 H50 1.08(3) . ?
B50 C51A 1.520(7) . ?
B30 H30 1.1200 . ?
B30 B27 1.774(4) . ?
B48 B42 1.799(4) . ?
B48 H48A 1.14(3) . ?
B48 H48B 1.14(6) . ?
B56 H56 1.1200 . ?
B56 B55 1.761(4) . ?
B27 H27 1.1200 . ?
B42 H42 1.13(3) . ?
B42 H48B 1.33(6) . ?
B45 H45 1.1200 . ?
B45 C51 1.788(5) . ?
B55 H55 1.1200 . ?
C51 H51 0.99(5) . ?
C51A H48B 1.04(7) . ?
C51A H51A 1.00(2) . ?

loop_
_geom_torsion_atom_site_label_1
_geom_torsion_atom_site_label_2
_geom_torsion_atom_site_label_3
_geom_torsion_atom_site_label_4
_geom_torsion
_geom_torsion_site_symmetry_1
_geom_torsion_site_symmetry_2
_geom_torsion_site_symmetry_3
_geom_torsion_site_symmetry_4
_geom_torsion_publ_flag
C4 N1 C2 C3 -58.7(2) . . . . ?
C4 N1 C8 C9 55.0(2) . . . . ?
C4 N1 C6 C7 175.82(18) . . . . ?
C2 N1 C4 C5 -56.9(2) . . . . ?
C2 N1 C8 C9 176.37(16) . . . . ?
C2 N1 C6 C7 54.6(2) . . . . ?
C8 N1 C4 C5 61.3(2) . . . . ?
C8 N1 C2 C3 -179.79(16) . . . . ?
C8 N1 C6 C7 -63.5(2) . . . . ?
C6 N1 C4 C5 -177.96(16) . . . . ?
C6 N1 C2 C3 59.2(2) . . . . ?
C6 N1 C8 C9 -62.5(2) . . . . ?
C37 B35 B39 B32 -64.33(18) . . . . ?
C37 B35 B39 B36 -104.17(17) . . . . ?
C37 B35 B39 B41 -1.3(2) . . . . ?
C37 B35 B39 B38 40.16(16) . . . . ?
C37 B35 B36 B32 63.41(18) . . . . ?
C37 B35 B36 B33 2.05(19) . . . . ?
C37 B35 B36 B39 103.62(16) . . . . ?
C37 B35 B38 B39 -137.32(16) . . . . ?
C37 B35 B38 B41 -96.03(17) . . . . ?
C37 B35 B38 B40 -33.78(15) . . . . ?
C37 C31 B40 B34 133.48(16) . . . . ?
C37 C31 B40 B41 93.95(17) . . . . ?
C37 C31 B40 B38 31.22(15) . . . . ?
C37 B38 B40 B34 -91.64(15) . . . . ?
C37 B38 B40 C31 -29.36(14) . . . . ?
C37 B38 B40 B41 -129.98(15) . . . . ?
C23 C19 B29 B24 -35.50(14) . . . . ?
C23 C19 B29 B28 -97.71(16) . . . . ?
C23 C19 B29 B27 -138.13(16) . . . . ?
C23 C19 B20 B22 35.66(14) . . . . ?
C23 C19 B20 B21 97.27(16) . . . . ?
C23 C19 B20 B30 137.85(17) . . . . ?
C23 C19 B30 B21 1.4(2) . . . . ?
C23 C19 B30 B26 63.8(2) . . . . ?
C23 C19 B30 B20 -39.19(17) . . . . ?
C23 C19 B30 B27 103.79(19) . . . . ?
C23 C19 B27 B28 -1.0(2) . . . . ?
C23 C19 B27 B26 -63.4(2) . . . . ?
C23 C19 B27 B29 38.90(16) . . . . ?
C23 C19 B27 B30 -103.65(18) . . . . ?
C23 B22 B21 B25 -100.08(15) . . . . ?
C23 B22 B21 B26 -61.31(18) . . . . ?
C23 B22 B21 B20 40.20(15) . . . . ?
C23 B22 B21 B30 2.1(2) . . . . ?
C23 B22 B24 B25 134.99(15) . . . . ?
C23 B22 B24 B28 95.86(16) . . . . ?
C23 B22 B24 B29 32.77(15) . . . . ?
C23 B22 B20 C19 -34.92(14) . . . . ?
C23 B22 B20 B21 -133.24(16) . . . . ?
C23 B22 B20 B30 -95.17(18) . . . . ?
C23 B24 B28 B25 99.86(15) . . . . ?
C23 B24 B28 B26 61.30(18) . . . . ?
C23 B24 B28 B29 -39.71(14) . . . . ?
C23 B24 B28 B27 -1.73(19) . . . . ?
C23 B24 B29 C19 34.72(15) . . . . ?
C23 B24 B29 B28 133.59(17) . . . . ?
C23 B24 B29 B27 95.27(19) . . . . ?
C23 B29 B27 C19 -35.04(14) . . . . ?
C23 B29 B27 B28 98.90(16) . . . . ?
C23 B29 B27 B26 61.8(2) . . . . ?
C23 B29 B27 B30 -2.0(2) . . . . ?
C23 B20 B30 C19 35.09(14) . . . . ?
C23 B20 B30 B21 -98.19(16) . . . . ?
C23 B20 B30 B26 -61.11(19) . . . . ?
C23 B20 B30 B27 2.4(2) . . . . ?
C13 N10 C11 C12 -58.5(2) . . . . ?
C13 N10 C17 C18 57.6(2) . . . . ?
C13 N10 C15 C16 177.91(17) . . . . ?
C11 N10 C13 C14 -56.3(2) . . . . ?
C11 N10 C17 C18 178.59(19) . . . . ?
C11 N10 C15 C16 57.3(2) . . . . ?
B35 C37 C31 B33 -1.3(2) . . . . ?
B35 C37 C31 B34 -64.91(19) . . . . ?
B35 C37 C31 B40 -105.77(17) . . . . ?
B35 C37 B38 B39 36.39(15) . . . . ?
B35 C37 B38 B41 98.15(16) . . . . ?
B35 C37 B38 B40 141.19(16) . . . . ?
B35 C37 B40 B34 67.07(19) . . . . ?
B35 C37 B40 C31 106.55(18) . . . . ?
B35 C37 B40 B41 5.2(2) . . . . ?
B35 C37 B40 B38 -37.69(16) . . . . ?
B35 B39 B36 B32 133.91(15) . . . . ?
B35 B39 B36 B33 97.26(16) . . . . ?
B35 B39 B41 B32 -97.00(15) . . . . ?
B35 B39 B41 B34 -58.11(18) . . . . ?
B35 B39 B41 B38 41.10(14) . . . . ?
B35 B39 B41 B40 4.50(19) . . . . ?
B35 B39 B38 C37 -34.02(14) . . . . ?
B35 B39 B38 B41 -132.48(15) . . . . ?
B35 B39 B38 B40 -95.45(16) . . . . ?
B35 B38 B40 C37 31.45(13) . . . . ?
B35 B38 B40 B34 -60.19(18) . . . . ?
B35 B38 B40 C31 2.09(19) . . . . ?
B35 B38 B40 B41 -98.53(15) . . . . ?
C17 N10 C13 C14 61.8(2) . . . . ?
C17 N10 C11 C12 -179.8(2) . . . . ?
C17 N10 C15 C16 -60.6(2) . . . . ?
C15 N10 C13 C14 -176.74(18) . . . . ?
C15 N10 C11 C12 59.1(2) . . . . ?
C15 N10 C17 C18 -60.7(2) . . . . ?
B25 B32 B33 B34 -112.43(17) . . . . ?
B25 B32 B33 C31 -152.02(15) . . . . ?
B25 B32 B33 B36 113.07(17) . . . . ?
B25 B32 B34 B33 109.46(18) . . . . ?
B25 B32 B34 C31 149.72(16) . . . . ?
B25 B32 B34 B41 -109.28(17) . . . . ?
B25 B32 B34 B40 -146.40(16) . . . . ?
B25 B32 B39 B35 -150.29(15) . . . . ?
B25 B32 B39 B36 -112.17(17) . . . . ?
B25 B32 B39 B41 109.94(16) . . . . ?
B25 B32 B39 B38 147.76(15) . . . . ?
B25 B32 B36 B35 150.69(16) . . . . ?
B25 B32 B36 B33 -110.93(18) . . . . ?
B25 B32 B36 B39 110.72(18) . . . . ?
B25 B32 B41 B34 112.33(17) . . . . ?
B25 B32 B41 B39 -110.80(17) . . . . ?
B25 B32 B41 B38 -147.96(15) . . . . ?
B25 B32 B41 B40 148.92(16) . . . . ?
B25 B22 B21 B26 38.76(13) . . . . ?
B25 B22 B21 B20 140.28(16) . . . . ?
B25 B22 B21 B30 102.18(16) . . . . ?
B25 B22 B24 C23 -134.99(15) . . . . ?
B25 B22 B24 B28 -39.13(14) . . . . ?
B25 B22 B24 B29 -102.22(16) . . . . ?
B25 B22 B20 C23 96.78(16) . . . . ?
B25 B22 B20 C19 61.86(19) . . . . ?
B25 B22 B20 B21 -36.45(14) . . . . ?
B25 B22 B20 B30 1.6(2) . . . . ?
B25 B21 B26 B28 38.84(14) . . . . ?
B25 B21 B26 B30 139.54(16) . . . . ?
B25 B21 B26 B27 102.36(17) . . . . ?
B25 B21 B20 C23 -3.5(2) . . . . ?
B25 B21 B20 C19 -61.74(19) . . . . ?
B25 B21 B20 B22 36.06(14) . . . . ?
B25 B21 B20 B30 -101.22(17) . . . . ?
B25 B21 B30 C19 61.7(2) . . . . ?
B25 B21 B30 B26 -36.61(14) . . . . ?
B25 B21 B30 B20 102.10(16) . . . . ?
B25 B21 B30 B27 0.7(2) . . . . ?
B25 B24 B28 B26 -38.56(14) . . . . ?
B25 B24 B28 B29 -139.56(16) . . . . ?
B25 B24 B28 B27 -101.59(17) . . . . ?
B25 B24 B29 C23 -96.69(16) . . . . ?
B25 B24 B29 C19 -62.0(2) . . . . ?
B25 B24 B29 B28 36.90(15) . . . . ?
B25 B24 B29 B27 -1.4(2) . . . . ?
B25 B28 B26 B21 -38.78(13) . . . . ?
B25 B28 B26 B30 -101.92(16) . . . . ?
B25 B28 B26 B27 -139.28(17) . . . . ?
B25 B28 B29 C23 3.0(2) . . . . ?
B25 B28 B29 C19 61.7(2) . . . . ?
B25 B28 B29 B24 -36.57(15) . . . . ?
B25 B28 B29 B27 100.85(18) . . . . ?
B25 B28 B27 C19 -62.0(2) . . . . ?
B25 B28 B27 B26 36.69(15) . . . . ?
B25 B28 B27 B29 -101.86(16) . . . . ?
B25 B28 B27 B30 -0.9(2) . . . . ?
B25 B26 B30 C19 -62.4(2) . . . . ?
B25 B26 B30 B21 36.60(14) . . . . ?
B25 B26 B30 B20 -0.3(2) . . . . ?
B25 B26 B30 B27 -101.66(17) . . . . ?
B25 B26 B27 C19 61.8(2) . . . . ?
B25 B26 B27 B28 -36.96(15) . . . . ?
B25 B26 B27 B29 -0.2(2) . . . . ?
B25 B26 B27 B30 101.16(17) . . . . ?
C61 C54 B63 B64 35.85(15) . . . . ?
C61 C54 B63 B62 97.56(17) . . . . ?
C61 C54 B63 B65 138.19(17) . . . . ?
C61 C54 B65 B62 1.4(2) . . . . ?
C61 C54 B65 B63 -39.02(17) . . . . ?
C61 C54 B65 B58 63.4(2) . . . . ?
C61 C54 B65 B55 103.6(2) . . . . ?
C61 C54 B56 B60 -35.51(16) . . . . ?
C61 C54 B56 B57 -97.49(17) . . . . ?
C61 C54 B56 B55 -138.10(17) . . . . ?
C61 C54 B55 B58 -63.8(2) . . . . ?
C61 C54 B55 B65 -104.17(18) . . . . ?
C61 C54 B55 B57 -1.4(2) . . . . ?
C61 C54 B55 B56 39.01(16) . . . . ?
C61 B64 B62 B59 -100.30(15) . . . . ?
C61 B64 B62 B63 39.89(15) . . . . ?
C61 B64 B62 B58 -61.79(18) . . . . ?
C61 B64 B62 B65 1.8(2) . . . . ?
C61 B64 B60 B59 135.08(16) . . . . ?
C61 B64 B60 B57 95.95(17) . . . . ?
C61 B64 B60 B56 32.93(16) . . . . ?
C61 B64 B63 C54 -35.10(15) . . . . ?
C61 B64 B63 B62 -133.57(17) . . . . ?
C61 B64 B63 B65 -95.27(18) . . . . ?
C61 B60 B57 B59 99.84(15) . . . . ?
C61 B60 B57 B58 61.24(19) . . . . ?
C61 B60 B57 B56 -39.53(15) . . . . ?
C61 B60 B57 B55 -1.9(2) . . . . ?
C61 B60 B56 C54 34.70(16) . . . . ?
C61 B60 B56 B57 133.76(17) . . . . ?
C61 B60 B56 B55 95.6(2) . . . . ?
C61 B63 B65 C54 34.90(14) . . . . ?
C61 B63 B65 B62 -98.52(16) . . . . ?
C61 B63 B65 B58 -61.62(19) . . . . ?
C61 B63 B65 B55 1.7(2) . . . . ?
C61 B56 B55 C54 -35.03(15) . . . . ?
C61 B56 B55 B58 61.2(2) . . . . ?
C61 B56 B55 B65 -2.7(2) . . . . ?
C61 B56 B55 B57 98.64(16) . . . . ?
B32 B25 B22 C23 -149.12(16) . . . . ?
B32 B25 B22 B21 112.67(17) . . . . ?
B32 B25 B22 B24 -110.25(18) . . . . ?
B32 B25 B22 B20 148.71(16) . . . . ?
B32 B25 B21 B22 -109.11(17) . . . . ?
B32 B25 B21 B26 114.29(17) . . . . ?
B32 B25 B21 B20 -145.22(16) . . . . ?
B32 B25 B21 B30 150.81(16) . . . . ?
B32 B25 B24 C23 148.82(15) . . . . ?
B32 B25 B24 B22 110.13(17) . . . . ?
B32 B25 B24 B28 -113.16(17) . . . . ?
B32 B25 B24 B29 -149.49(16) . . . . ?
B32 B25 B28 B24 109.06(18) . . . . ?
B32 B25 B28 B26 -114.11(18) . . . . ?
B32 B25 B28 B29 145.69(17) . . . . ?
B32 B25 B28 B27 -150.57(17) . . . . ?
B32 B25 B26 B21 -111.38(18) . . . . ?
B32 B25 B26 B28 111.85(18) . . . . ?
B32 B25 B26 B30 -147.70(17) . . . . ?
B32 B25 B26 B27 148.63(17) . . . . ?
B32 B33 B34 C31 -134.46(15) . . . . ?
B32 B33 B34 B41 -35.27(14) . . . . ?
B32 B33 B34 B40 -100.05(16) . . . . ?
B32 B33 C31 C37 -58.74(17) . . . . ?
B32 B33 C31 B34 40.65(13) . . . . ?
B32 B33 C31 B40 6.7(2) . . . . ?
B32 B33 B36 B35 99.03(15) . . . . ?
B32 B33 B36 B39 37.02(13) . . . . ?
B32 B34 C31 C37 61.23(18) . . . . ?
B32 B34 C31 B33 -39.92(13) . . . . ?
B32 B34 C31 B40 102.93(16) . . . . ?
B32 B34 B41 B39 -38.49(13) . . . . ?
B32 B34 B41 B38 -101.19(15) . . . . ?
B32 B34 B41 B40 -138.88(15) . . . . ?
B32 B34 B40 C37 -61.58(17) . . . . ?
B32 B34 B40 C31 -98.30(15) . . . . ?
B32 B34 B40 B41 37.16(13) . . . . ?
B32 B34 B40 B38 -1.03(19) . . . . ?
B32 B39 B36 B35 -133.91(15) . . . . ?
B32 B39 B36 B33 -36.65(13) . . . . ?
B32 B39 B41 B34 38.89(13) . . . . ?
B32 B39 B41 B38 138.10(14) . . . . ?
B32 B39 B41 B40 101.50(16) . . . . ?
B32 B39 B38 C37 60.32(18) . . . . ?
B32 B39 B38 B35 94.34(15) . . . . ?
B32 B39 B38 B41 -38.13(13) . . . . ?
B32 B39 B38 B40 -1.11(19) . . . . ?
B32 B41 B38 C37 -58.89(18) . . . . ?
B32 B41 B38 B35 -3.33(19) . . . . ?
B32 B41 B38 B39 37.35(13) . . . . ?
B32 B41 B38 B40 -101.53(15) . . . . ?
B32 B41 B40 C37 57.73(19) . . . . ?
B32 B41 B40 B34 -37.28(14) . . . . ?
B32 B41 B40 C31 1.8(2) . . . . ?
B32 B41 B40 B38 100.02(15) . . . . ?
C19 C23 B22 B25 -64.7(2) . . . . ?
C19 C23 B22 B21 -1.3(2) . . . . ?
C19 C23 B22 B24 -104.41(18) . . . . ?
C19 C23 B22 B20 39.40(16) . . . . ?
C19 C23 B24 B25 64.45(19) . . . . ?
C19 C23 B24 B22 104.03(17) . . . . ?
C19 C23 B24 B28 1.2(2) . . . . ?
C19 C23 B24 B29 -38.97(16) . . . . ?
C19 C23 B29 B24 138.66(16) . . . . ?
C19 C23 B29 B28 98.30(18) . . . . ?
C19 C23 B29 B27 35.65(15) . . . . ?
C19 C23 B20 B22 -138.13(16) . . . . ?
C19 C23 B20 B21 -97.82(17) . . . . ?
C19 C23 B20 B30 -35.78(15) . . . . ?
C19 B29 B27 B28 133.93(16) . . . . ?
C19 B29 B27 B26 96.84(19) . . . . ?
C19 B29 B27 B30 33.07(15) . . . . ?
C19 B20 B30 B21 -133.28(17) . . . . ?
C19 B20 B30 B26 -96.21(18) . . . . ?
C19 B20 B30 B27 -32.73(16) . . . . ?
C19 B30 B27 B28 -96.40(19) . . . . ?
C19 B30 B27 B26 -133.97(17) . . . . ?
C19 B30 B27 B29 -33.43(16) . . . . ?
C54 C61 B64 B59 -64.7(2) . . . . ?
C54 C61 B64 B62 -1.0(2) . . . . ?
C54 C61 B64 B60 -104.42(19) . . . . ?
C54 C61 B64 B63 39.36(17) . . . . ?
C54 C61 B60 B59 64.20(19) . . . . ?
C54 C61 B60 B64 103.72(18) . . . . ?
C54 C61 B60 B57 1.0(2) . . . . ?
C54 C61 B60 B56 -38.98(17) . . . . ?
C54 C61 B63 B64 -137.99(17) . . . . ?
C54 C61 B63 B62 -97.87(18) . . . . ?
C54 C61 B63 B65 -35.47(15) . . . . ?
C54 C61 B56 B60 138.56(17) . . . . ?
C54 C61 B56 B57 98.45(19) . . . . ?
C54 C61 B56 B55 35.87(16) . . . . ?
C54 B63 B65 B62 -133.42(17) . . . . ?
C54 B63 B65 B58 -96.53(18) . . . . ?
C54 B63 B65 B55 -33.17(16) . . . . ?
C54 B65 B55 B58 -133.79(17) . . . . ?
C54 B65 B55 B57 -96.5(2) . . . . ?
C54 B65 B55 B56 -32.90(16) . . . . ?
C54 B56 B55 B58 96.21(19) . . . . ?
C54 B56 B55 B65 32.35(16) . . . . ?
C54 B56 B55 B57 133.67(17) . . . . ?
B47 B59 B64 C61 -149.65(16) . . . . ?
B47 B59 B64 B62 112.12(18) . . . . ?
B47 B59 B64 B60 -110.72(18) . . . . ?
B47 B59 B64 B63 148.21(16) . . . . ?
B47 B59 B62 B64 -108.66(18) . . . . ?
B47 B59 B62 B63 -144.87(17) . . . . ?
B47 B59 B62 B58 114.63(19) . . . . ?
B47 B59 B62 B65 151.31(17) . . . . ?
B47 B59 B60 C61 148.09(16) . . . . ?
B47 B59 B60 B64 109.51(17) . . . . ?
B47 B59 B60 B57 -113.88(18) . . . . ?
B47 B59 B60 B56 -150.33(17) . . . . ?
B47 B59 B58 B62 -110.52(19) . . . . ?
B47 B59 B58 B65 -147.08(18) . . . . ?
B47 B59 B58 B57 112.6(2) . . . . ?
B47 B59 B58 B55 149.18(18) . . . . ?
B47 B59 B57 B60 109.19(19) . . . . ?
B47 B59 B57 B58 -114.25(19) . . . . ?
B47 B59 B57 B56 146.07(18) . . . . ?
B47 B59 B57 B55 -150.64(19) . . . . ?
B47 B44 B43 B53 139.11(17) . . . . ?
B47 B44 B43 B48 36.04(14) . . . . ?
B47 B44 B43 B42 100.48(17) . . . . ?
B47 B44 B53 C52 59.9(2) . . . . ?
B47 B44 B53 B43 -36.93(15) . . . . ?
B47 B44 B53 B42 2.1(2) . . . . ?
B47 B44 B53 B45 100.20(18) . . . . ?
B47 B44 B46 B50 -38.90(15) . . . . ?
B47 B44 B46 B45 -137.23(19) . . . . ?
B47 B44 B46 C51 -94.1(2) . . . . ?
B47 B44 B45 C52 -60.1(2) . . . . ?
B47 B44 B45 B53 -101.51(17) . . . . ?
B47 B44 B45 B46 37.92(16) . . . . ?
B47 B44 B45 C51 -6.8(2) . . . . ?
B47 B43 B53 C52 -61.2(2) . . . . ?
B47 B43 B53 B44 36.82(15) . . . . ?
B47 B43 B53 B42 -99.43(19) . . . . ?
B47 B43 B53 B45 -1.6(2) . . . . ?
B47 B43 B48 B50 39.56(14) . . . . ?
B47 B43 B48 B42 135.69(18) . . . . ?
B47 B43 B42 C52 60.6(2) . . . . ?
B47 B43 B42 B53 101.76(17) . . . . ?
B47 B43 B42 B48 -38.90(16) . . . . ?
B47 B46 B50 B48 -36.37(15) . . . . ?
B47 B46 B50 C51 -131.4(2) . . . . ?
B47 B46 B50 C51A -104.3(3) . . . . ?
B47 B46 B45 C52 59.5(2) . . . . ?
B47 B46 B45 B44 -38.81(17) . . . . ?
B47 B46 B45 B53 -2.4(3) . . . . ?
B47 B46 B45 C51 90.1(2) . . . . ?
B47 B46 C51 C52 -70.3(3) . . . . ?
B47 B46 C51 B50 41.03(18) . . . . ?
B47 B46 C51 B45 -105.66(18) . . . . ?
B47 B50 B48 B43 -40.46(14) . . . . ?
B47 B50 B48 B42 -102.01(18) . . . . ?
B47 B50 C51 C52 54.8(4) . . . . ?
B47 B50 C51 B46 -43.04(19) . . . . ?
B47 B50 C51 B45 -12.2(4) . . . . ?
B47 B50 C51A C52 -51.9(7) . . . . ?
B47 B48 B42 C52 -58.8(2) . . . . ?
B47 B48 B42 B43 39.99(16) . . . . ?
B47 B48 B42 B53 4.5(3) . . . . ?
B59 B47 B44 B43 109.73(18) . . . . ?
B59 B47 B44 B53 146.20(17) . . . . ?
B59 B47 B44 B46 -112.0(2) . . . . ?
B59 B47 B44 B45 -150.42(17) . . . . ?
B59 B47 B43 B44 -110.55(19) . . . . ?
B59 B47 B43 B53 -147.03(17) . . . . ?
B59 B47 B43 B48 109.95(19) . . . . ?
B59 B47 B43 B42 149.74(17) . . . . ?
B59 B47 B46 B44 109.80(19) . . . . ?
B59 B47 B46 B50 -114.0(2) . . . . ?
B59 B47 B46 B45 147.77(19) . . . . ?
B59 B47 B46 C51 -151.66(19) . . . . ?
B59 B47 B50 B46 111.4(2) . . . . ?
B59 B47 B50 B48 -109.4(2) . . . . ?
B59 B47 B50 C51 156.8(2) . . . . ?
B59 B47 B50 C51A -158.2(3) . . . . ?
B59 B47 B48 B43 -109.97(18) . . . . ?
B59 B47 B48 B50 114.87(19) . . . . ?
B59 B47 B48 B42 -148.85(18) . . . . ?
B59 B64 B62 B63 140.19(15) . . . . ?
B59 B64 B62 B58 38.51(14) . . . . ?
B59 B64 B62 B65 102.10(16) . . . . ?
B59 B64 B60 C61 -135.08(16) . . . . ?
B59 B64 B60 B57 -39.13(14) . . . . ?
B59 B64 B60 B56 -102.15(18) . . . . ?
B59 B64 B63 C61 96.89(17) . . . . ?
B59 B64 B63 C54 61.79(19) . . . . ?
B59 B64 B63 B62 -36.68(14) . . . . ?
B59 B64 B63 B65 1.6(2) . . . . ?
B59 B62 B63 C61 -3.3(2) . . . . ?
B59 B62 B63 C54 -61.78(19) . . . . ?
B59 B62 B63 B64 36.09(14) . . . . ?
B59 B62 B63 B65 -101.12(16) . . . . ?
B59 B62 B58 B65 139.44(16) . . . . ?
B59 B62 B58 B57 38.91(14) . . . . ?
B59 B62 B58 B55 102.34(18) . . . . ?
B59 B62 B65 C54 61.8(2) . . . . ?
B59 B62 B65 B63 102.06(16) . . . . ?
B59 B62 B65 B58 -36.57(15) . . . . ?
B59 B62 B65 B55 0.5(2) . . . . ?
B59 B60 B57 B58 -38.60(14) . . . . ?
B59 B60 B57 B56 -139.37(17) . . . . ?
B59 B60 B57 B55 -101.69(17) . . . . ?
B59 B60 B56 C61 -96.79(17) . . . . ?
B59 B60 B56 C54 -62.1(2) . . . . ?
B59 B60 B56 B57 36.97(15) . . . . ?
B59 B60 B56 B55 -1.2(2) . . . . ?
B59 B58 B65 C54 -61.9(2) . . . . ?
B59 B58 B65 B62 37.01(15) . . . . ?
B59 B58 B65 B63 0.2(2) . . . . ?
B59 B58 B65 B55 -101.38(19) . . . . ?
B59 B58 B57 B60 38.64(14) . . . . ?
B59 B58 B57 B56 102.41(18) . . . . ?
B59 B58 B57 B55 139.44(18) . . . . ?
B59 B58 B55 C54 62.5(2) . . . . ?
B59 B58 B55 B65 101.69(18) . . . . ?
B59 B58 B55 B57 -36.82(16) . . . . ?
B59 B58 B55 B56 0.5(2) . . . . ?
B59 B57 B56 C61 2.6(2) . . . . ?
B59 B57 B56 C54 61.2(2) . . . . ?
B59 B57 B56 B60 -36.71(15) . . . . ?
B59 B57 B56 B55 100.78(18) . . . . ?
B59 B57 B55 C54 -61.6(2) . . . . ?
B59 B57 B55 B58 36.47(16) . . . . ?
B59 B57 B55 B65 -0.9(3) . . . . ?
B59 B57 B55 B56 -101.76(19) . . . . ?
B33 B32 B34 C31 40.26(14) . . . . ?
B33 B32 B34 B41 141.26(15) . . . . ?
B33 B32 B34 B40 104.14(15) . . . . ?
B33 B32 B39 B35 0.30(18) . . . . ?
B33 B32 B39 B36 38.43(13) . . . . ?
B33 B32 B39 B41 -99.46(14) . . . . ?
B33 B32 B39 B38 -61.65(17) . . . . ?
B33 B32 B36 B35 -98.38(15) . . . . ?
B33 B32 B36 B39 -138.35(14) . . . . ?
B33 B32 B41 B34 -34.30(13) . . . . ?
B33 B32 B41 B39 102.58(14) . . . . ?
B33 B32 B41 B38 65.41(17) . . . . ?
B33 B32 B41 B40 2.29(19) . . . . ?
B33 B34 C31 C37 101.15(16) . . . . ?
B33 B34 C31 B40 142.84(16) . . . . ?
B33 B34 B41 B32 35.02(13) . . . . ?
B33 B34 B41 B39 -3.5(2) . . . . ?
B33 B34 B41 B38 -66.17(18) . . . . ?
B33 B34 B41 B40 -103.86(16) . . . . ?
B33 B34 B40 C37 2.41(19) . . . . ?
B33 B34 B40 C31 -34.32(14) . . . . ?
B33 B34 B40 B41 101.14(15) . . . . ?
B33 B34 B40 B38 62.95(18) . . . . ?
B33 C31 B40 C37 -99.29(17) . . . . ?
B33 C31 B40 B34 34.19(14) . . . . ?
B33 C31 B40 B41 -5.3(2) . . . . ?
B33 C31 B40 B38 -68.07(19) . . . . ?
B34 B32 B33 C31 -39.59(14) . . . . ?
B34 B32 B33 B36 -134.50(15) . . . . ?
B34 B32 B39 B35 62.41(16) . . . . ?
B34 B32 B39 B36 100.54(14) . . . . ?
B34 B32 B39 B41 -37.35(12) . . . . ?
B34 B32 B39 B38 0.46(17) . . . . ?
B34 B32 B36 B35 -58.71(17) . . . . ?
B34 B32 B36 B33 39.67(13) . . . . ?
B34 B32 B36 B39 -98.68(15) . . . . ?
B34 B32 B41 B39 136.87(14) . . . . ?
B34 B32 B41 B38 99.71(15) . . . . ?
B34 B32 B41 B40 36.59(14) . . . . ?
B34 B33 C31 C37 -99.39(16) . . . . ?
B34 B33 C31 B40 -33.92(15) . . . . ?
B34 B33 B36 B35 58.39(17) . . . . ?
B34 B33 B36 B32 -40.64(13) . . . . ?
B34 B33 B36 B39 -3.62(18) . . . . ?
B34 C31 B40 C37 -133.48(16) . . . . ?
B34 C31 B40 B41 -39.52(14) . . . . ?
B34 C31 B40 B38 -102.26(16) . . . . ?
B34 B41 B38 C37 5.14(19) . . . . ?
B34 B41 B38 B35 60.71(18) . . . . ?
B34 B41 B38 B39 101.38(15) . . . . ?
B34 B41 B38 B40 -37.49(14) . . . . ?
B34 B41 B40 C37 95.02(15) . . . . ?
B34 B41 B40 C31 39.07(14) . . . . ?
B34 B41 B40 B38 137.30(15) . . . . ?
B22 C23 C19 B29 107.72(17) . . . . ?
B22 C23 C19 B20 -39.76(16) . . . . ?
B22 C23 C19 B30 -0.1(2) . . . . ?
B22 C23 C19 B27 68.3(2) . . . . ?
B22 C23 B24 B25 -39.58(13) . . . . ?
B22 C23 B24 B28 -102.85(15) . . . . ?
B22 C23 B24 B29 -143.00(16) . . . . ?
B22 C23 B29 C19 -102.41(18) . . . . ?
B22 C23 B29 B24 36.25(16) . . . . ?
B22 C23 B29 B28 -4.1(2) . . . . ?
B22 C23 B29 B27 -66.8(2) . . . . ?
B22 C23 B20 C19 138.13(16) . . . . ?
B22 C23 B20 B21 40.31(14) . . . . ?
B22 C23 B20 B30 102.35(16) . . . . ?
B22 B25 B32 B33 -76.9(2) . . . . ?
B22 B25 B32 B34 -148.15(16) . . . . ?
B22 B25 B32 B39 70.3(2) . . . . ?
B22 B25 B32 B36 -2.3(2) . . . . ?
B22 B25 B32 B41 140.97(16) . . . . ?
B22 B25 B21 B26 -136.60(15) . . . . ?
B22 B25 B21 B20 -36.12(15) . . . . ?
B22 B25 B21 B30 -100.08(16) . . . . ?
B22 B25 B24 C23 38.68(14) . . . . ?
B22 B25 B24 B28 136.71(16) . . . . ?
B22 B25 B24 B29 100.37(17) . . . . ?
B22 B25 B28 B24 -37.70(14) . . . . ?
B22 B25 B28 B26 99.14(16) . . . . ?
B22 B25 B28 B29 -1.1(2) . . . . ?
B22 B25 B28 B27 62.68(19) . . . . ?
B22 B25 B26 B21 37.60(13) . . . . ?
B22 B25 B26 B28 -99.16(15) . . . . ?
B22 B25 B26 B30 1.29(19) . . . . ?
B22 B25 B26 B27 -62.38(19) . . . . ?
B22 B21 B26 B25 -38.73(13) . . . . ?
B22 B21 B26 B28 0.12(19) . . . . ?
B22 B21 B26 B30 100.81(16) . . . . ?
B22 B21 B26 B27 63.63(19) . . . . ?
B22 B21 B20 C23 -39.52(14) . . . . ?
B22 B21 B20 C19 -97.81(17) . . . . ?
B22 B21 B20 B30 -137.28(17) . . . . ?
B22 B21 B30 C19 -2.2(2) . . . . ?
B22 B21 B30 B26 -100.45(16) . . . . ?
B22 B21 B30 B20 38.26(15) . . . . ?
B22 B21 B30 B27 -63.2(2) . . . . ?
B22 B24 B28 B25 38.84(14) . . . . ?
B22 B24 B28 B26 0.3(2) . . . . ?
B22 B24 B28 B29 -100.72(17) . . . . ?
B22 B24 B28 B27 -62.75(19) . . . . ?
B22 B24 B29 C23 -32.66(14) . . . . ?
B22 B24 B29 C19 2.1(2) . . . . ?
B22 B24 B29 B28 100.93(16) . . . . ?
B22 B24 B29 B27 62.6(2) . . . . ?
B22 B20 B30 C19 95.44(17) . . . . ?
B22 B20 B30 B21 -37.84(15) . . . . ?
B22 B20 B30 B26 -0.8(2) . . . . ?
B22 B20 B30 B27 62.7(2) . . . . ?
B64 C61 C54 B63 -39.79(16) . . . . ?
B64 C61 C54 B65 -0.3(3) . . . . ?
B64 C61 C54 B56 107.64(18) . . . . ?
B64 C61 C54 B55 68.4(2) . . . . ?
B64 C61 B60 B59 -39.52(14) . . . . ?
B64 C61 B60 B57 -102.68(16) . . . . ?
B64 C61 B60 B56 -142.70(17) . . . . ?
B64 C61 B63 C54 137.99(17) . . . . ?
B64 C61 B63 B62 40.13(14) . . . . ?
B64 C61 B63 B65 102.52(16) . . . . ?
B64 C61 B56 C54 -102.11(18) . . . . ?
B64 C61 B56 B60 36.44(16) . . . . ?
B64 C61 B56 B57 -3.7(2) . . . . ?
B64 C61 B56 B55 -66.2(2) . . . . ?
B64 B59 B62 B63 -36.20(14) . . . . ?
B64 B59 B62 B58 -136.70(16) . . . . ?
B64 B59 B62 B65 -100.02(16) . . . . ?
B64 B59 B60 C61 38.58(14) . . . . ?
B64 B59 B60 B57 136.61(15) . . . . ?
B64 B59 B60 B56 100.16(17) . . . . ?
B64 B59 B58 B62 37.35(14) . . . . ?
B64 B59 B58 B65 0.8(2) . . . . ?
B64 B59 B58 B57 -99.49(16) . . . . ?
B64 B59 B58 B55 -62.9(2) . . . . ?
B64 B59 B57 B60 -37.81(14) . . . . ?
B64 B59 B57 B58 98.75(16) . . . . ?
B64 B59 B57 B56 -0.9(2) . . . . ?
B64 B59 B57 B55 62.4(2) . . . . ?
B64 B62 B63 C61 -39.39(14) . . . . ?
B64 B62 B63 C54 -97.87(17) . . . . ?
B64 B62 B63 B65 -137.20(16) . . . . ?
B64 B62 B58 B59 -38.55(14) . . . . ?
B64 B62 B58 B65 100.89(16) . . . . ?
B64 B62 B58 B57 0.4(2) . . . . ?
B64 B62 B58 B55 63.79(19) . . . . ?
B64 B62 B65 C54 -2.0(2) . . . . ?
B64 B62 B65 B63 38.34(15) . . . . ?
B64 B62 B65 B58 -100.28(17) . . . . ?
B64 B62 B65 B55 -63.2(2) . . . . ?
B64 B60 B57 B59 38.90(13) . . . . ?
B64 B60 B57 B58 0.3(2) . . . . ?
B64 B60 B57 B56 -100.47(17) . . . . ?
B64 B60 B57 B55 -62.79(19) . . . . ?
B64 B60 B56 C61 -32.83(15) . . . . ?
B64 B60 B56 C54 1.9(2) . . . . ?
B64 B60 B56 B57 100.93(17) . . . . ?
B64 B60 B56 B55 62.7(2) . . . . ?
B64 B63 B65 C54 95.44(17) . . . . ?
B64 B63 B65 B62 -37.98(15) . . . . ?
B64 B63 B65 B58 -1.1(2) . . . . ?
B64 B63 B65 B55 62.3(2) . . . . ?
B39 B35 B36 B32 -40.21(13) . . . . ?
B39 B35 B36 B33 -101.57(14) . . . . ?
B39 B35 B38 C37 137.32(16) . . . . ?
B39 B35 B38 B41 41.29(14) . . . . ?
B39 B35 B38 B40 103.54(16) . . . . ?
B39 B32 B33 B34 96.81(15) . . . . ?
B39 B32 B33 C31 57.22(17) . . . . ?
B39 B32 B33 B36 -37.69(13) . . . . ?
B39 B32 B34 B33 -103.79(14) . . . . ?
B39 B32 B34 C31 -63.53(17) . . . . ?
B39 B32 B34 B41 37.47(12) . . . . ?
B39 B32 B34 B40 0.35(17) . . . . ?
B39 B32 B36 B35 39.97(13) . . . . ?
B39 B32 B36 B33 138.35(14) . . . . ?
B39 B32 B41 B34 -136.87(14) . . . . ?
B39 B32 B41 B38 -37.16(14) . . . . ?
B39 B32 B41 B40 -100.28(16) . . . . ?
B39 B41 B38 C37 -96.24(16) . . . . ?
B39 B41 B38 B35 -40.67(14) . . . . ?
B39 B41 B38 B40 -138.87(15) . . . . ?
B39 B41 B40 C37 -5.7(2) . . . . ?
B39 B41 B40 B34 -100.75(15) . . . . ?
B39 B41 B40 C31 -61.7(2) . . . . ?
B39 B41 B40 B38 36.55(14) . . . . ?
B39 B38 B40 C37 92.96(16) . . . . ?
B39 B38 B40 B34 1.3(2) . . . . ?
B39 B38 B40 C31 63.60(18) . . . . ?
B39 B38 B40 B41 -37.01(13) . . . . ?
C31 C37 B35 B39 68.6(2) . . . . ?
C31 C37 B35 B36 -0.5(2) . . . . ?
C31 C37 B35 B38 108.25(17) . . . . ?
C31 C37 B38 B35 -105.31(19) . . . . ?
C31 C37 B38 B39 -68.9(2) . . . . ?
C31 C37 B38 B41 -7.2(2) . . . . ?
C31 C37 B38 B40 35.89(17) . . . . ?
C31 C37 B40 B34 -39.49(14) . . . . ?
C31 C37 B40 B41 -101.31(17) . . . . ?
C31 C37 B40 B38 -144.25(16) . . . . ?
C31 B33 B34 B32 134.46(15) . . . . ?
C31 B33 B34 B41 99.18(17) . . . . ?
C31 B33 B34 B40 34.40(15) . . . . ?
C31 B33 B36 B35 -2.61(16) . . . . ?
C31 B33 B36 B32 -101.64(14) . . . . ?
C31 B33 B36 B39 -64.62(16) . . . . ?
C31 B34 B41 B32 99.07(14) . . . . ?
C31 B34 B41 B39 60.58(18) . . . . ?
C31 B34 B41 B38 -2.13(18) . . . . ?
C31 B34 B41 B40 -39.81(14) . . . . ?
C31 B34 B40 C37 36.72(13) . . . . ?
C31 B34 B40 B41 135.46(15) . . . . ?
C31 B34 B40 B38 97.27(16) . . . . ?
B62 B59 B64 C61 98.23(15) . . . . ?
B62 B59 B64 B60 137.17(15) . . . . ?
B62 B59 B64 B63 36.09(14) . . . . ?
B62 B59 B60 C61 1.53(18) . . . . ?
B62 B59 B60 B64 -37.05(13) . . . . ?
B62 B59 B60 B57 99.56(15) . . . . ?
B62 B59 B60 B56 63.11(19) . . . . ?
B62 B59 B58 B65 -36.56(15) . . . . ?
B62 B59 B58 B57 -136.85(16) . . . . ?
B62 B59 B58 B55 -100.30(18) . . . . ?
B62 B59 B57 B60 -98.95(15) . . . . ?
B62 B59 B57 B58 37.61(15) . . . . ?
B62 B59 B57 B56 -62.1(2) . . . . ?
B62 B59 B57 B55 1.2(2) . . . . ?
B62 B64 B60 C61 -96.03(16) . . . . ?
B62 B64 B60 B59 39.05(13) . . . . ?
B62 B64 B60 B57 -0.08(19) . . . . ?
B62 B64 B60 B56 -63.1(2) . . . . ?
B62 B64 B63 C61 133.57(17) . . . . ?
B62 B64 B63 C54 98.47(18) . . . . ?
B62 B64 B63 B65 38.30(15) . . . . ?
B62 B63 B65 C54 133.42(17) . . . . ?
B62 B63 B65 B58 36.89(15) . . . . ?
B62 B63 B65 B55 100.25(18) . . . . ?
B62 B58 B65 C54 -98.88(18) . . . . ?
B62 B58 B65 B63 -36.83(15) . . . . ?
B62 B58 B65 B55 -138.39(18) . . . . ?
B62 B58 B57 B59 -39.05(14) . . . . ?
B62 B58 B57 B60 -0.4(2) . . . . ?
B62 B58 B57 B56 63.4(2) . . . . ?
B62 B58 B57 B55 100.39(19) . . . . ?
B62 B58 B55 C54 -2.1(2) . . . . ?
B62 B58 B55 B65 37.11(16) . . . . ?
B62 B58 B55 B57 -101.41(17) . . . . ?
B62 B58 B55 B56 -64.1(2) . . . . ?
B62 B65 B55 C54 96.70(18) . . . . ?
B62 B65 B55 B58 -37.09(16) . . . . ?
B62 B65 B55 B57 0.2(3) . . . . ?
B62 B65 B55 B56 63.8(2) . . . . ?
B36 B35 B39 B32 39.84(13) . . . . ?
B36 B35 B39 B41 102.85(15) . . . . ?
B36 B35 B39 B38 144.33(16) . . . . ?
B36 B35 B38 C37 101.77(18) . . . . ?
B36 B35 B38 B39 -35.55(16) . . . . ?
B36 B35 B38 B41 5.7(2) . . . . ?
B36 B35 B38 B40 68.0(2) . . . . ?
B36 B32 B33 B34 134.50(15) . . . . ?
B36 B32 B33 C31 94.91(15) . . . . ?
B36 B32 B34 B33 -40.99(14) . . . . ?
B36 B32 B34 C31 -0.73(19) . . . . ?
B36 B32 B34 B41 100.27(15) . . . . ?
B36 B32 B34 B40 63.15(17) . . . . ?
B36 B32 B39 B35 -38.12(13) . . . . ?
B36 B32 B39 B41 -137.89(14) . . . . ?
B36 B32 B39 B38 -100.07(15) . . . . ?
B36 B32 B41 B34 -99.41(14) . . . . ?
B36 B32 B41 B39 37.46(13) . . . . ?
B36 B32 B41 B38 0.30(18) . . . . ?
B36 B32 B41 B40 -62.82(18) . . . . ?
B36 B33 B34 B32 39.64(13) . . . . ?
B36 B33 B34 C31 -94.81(15) . . . . ?
B36 B33 B34 B41 4.37(19) . . . . ?
B36 B33 B34 B40 -60.41(18) . . . . ?
B36 B33 C31 C37 2.38(17) . . . . ?
B36 B33 C31 B34 101.77(14) . . . . ?
B36 B33 C31 B40 67.84(18) . . . . ?
B36 B39 B41 B32 -37.80(13) . . . . ?
B36 B39 B41 B34 1.09(19) . . . . ?
B36 B39 B41 B38 100.30(16) . . . . ?
B36 B39 B41 B40 63.69(19) . . . . ?
B36 B39 B38 C37 -3.27(19) . . . . ?
B36 B39 B38 B35 30.75(14) . . . . ?
B36 B39 B38 B41 -101.73(15) . . . . ?
B36 B39 B38 B40 -64.71(18) . . . . ?
C52 B53 B42 B43 -133.04(18) . . . . ?
C52 B53 B42 B48 -97.7(2) . . . . ?
C52 B53 B45 B44 131.76(18) . . . . ?
C52 B53 B45 B46 95.4(2) . . . . ?
C52 B53 B45 C51 32.02(17) . . . . ?
C52 B45 C51 B46 140.9(2) . . . . ?
C52 B45 C51 B50 109.2(3) . . . . ?
B21 B25 B32 B33 -5.9(2) . . . . ?
B21 B25 B32 B34 -77.2(2) . . . . ?
B21 B25 B32 B39 141.30(16) . . . . ?
B21 B25 B32 B36 68.7(2) . . . . ?
B21 B25 B32 B41 -148.04(16) . . . . ?
B21 B25 B22 C23 98.21(16) . . . . ?
B21 B25 B22 B24 137.08(15) . . . . ?
B21 B25 B22 B20 36.04(14) . . . . ?
B21 B25 B24 C23 1.43(18) . . . . ?
B21 B25 B24 B22 -37.25(13) . . . . ?
B21 B25 B24 B28 99.46(15) . . . . ?
B21 B25 B24 B29 63.12(18) . . . . ?
B21 B25 B28 B24 -99.05(15) . . . . ?
B21 B25 B28 B26 37.78(14) . . . . ?
B21 B25 B28 B29 -62.42(19) . . . . ?
B21 B25 B28 B27 1.32(19) . . . . ?
B21 B25 B26 B28 -136.77(15) . . . . ?
B21 B25 B26 B30 -36.31(14) . . . . ?
B21 B25 B26 B27 -99.99(18) . . . . ?
B21 B22 B24 C23 -96.08(16) . . . . ?
B21 B22 B24 B25 38.92(13) . . . . ?
B21 B22 B24 B28 -0.22(19) . . . . ?
B21 B22 B24 B29 -63.31(18) . . . . ?
B21 B22 B20 C23 133.24(16) . . . . ?
B21 B22 B20 C19 98.32(17) . . . . ?
B21 B22 B20 B30 38.07(15) . . . . ?
B21 B26 B30 C19 -99.04(17) . . . . ?
B21 B26 B30 B20 -36.94(15) . . . . ?
B21 B26 B30 B27 -138.26(17) . . . . ?
B21 B26 B27 C19 -2.2(2) . . . . ?
B21 B26 B27 B28 -100.99(16) . . . . ?
B21 B26 B27 B29 -64.2(2) . . . . ?
B21 B26 B27 B30 37.13(16) . . . . ?
B21 B20 B30 C19 133.28(17) . . . . ?
B21 B20 B30 B26 37.07(15) . . . . ?
B21 B20 B30 B27 100.55(18) . . . . ?
B21 B30 B27 C19 96.57(18) . . . . ?
B21 B30 B27 B28 0.2(2) . . . . ?
B21 B30 B27 B26 -37.41(15) . . . . ?
B21 B30 B27 B29 63.1(2) . . . . ?
B41 B32 B33 B34 34.18(14) . . . . ?
B41 B32 B33 C31 -5.41(18) . . . . ?
B41 B32 B33 B36 -100.32(15) . . . . ?
B41 B32 B34 B33 -141.26(15) . . . . ?
B41 B32 B34 C31 -101.00(16) . . . . ?
B41 B32 B34 B40 -37.12(13) . . . . ?
B41 B32 B39 B35 99.76(15) . . . . ?
B41 B32 B39 B36 137.89(14) . . . . ?
B41 B32 B39 B38 37.82(13) . . . . ?
B41 B32 B36 B35 2.98(18) . . . . ?
B41 B32 B36 B33 101.36(14) . . . . ?
B41 B32 B36 B39 -36.99(13) . . . . ?
B41 B34 C31 C37 -2.07(19) . . . . ?
B41 B34 C31 B33 -103.22(15) . . . . ?
B41 B34 C31 B40 39.63(14) . . . . ?
B41 B34 B40 C37 -98.74(15) . . . . ?
B41 B34 B40 C31 -135.46(15) . . . . ?
B41 B34 B40 B38 -38.19(13) . . . . ?
B41 B39 B36 B35 -95.68(16) . . . . ?
B41 B39 B36 B32 38.24(13) . . . . ?
B41 B39 B36 B33 1.58(19) . . . . ?
B41 B39 B38 C37 98.46(16) . . . . ?
B41 B39 B38 B35 132.48(15) . . . . ?
B41 B39 B38 B40 37.02(14) . . . . ?
B41 B38 B40 C37 129.98(15) . . . . ?
B41 B38 B40 B34 38.34(13) . . . . ?
B41 B38 B40 C31 100.61(16) . . . . ?
B24 C23 C19 B29 39.34(15) . . . . ?
B24 C23 C19 B20 -108.14(17) . . . . ?
B24 C23 C19 B30 -68.5(2) . . . . ?
B24 C23 C19 B27 -0.1(2) . . . . ?
B24 C23 B22 B25 39.74(14) . . . . ?
B24 C23 B22 B21 103.14(15) . . . . ?
B24 C23 B22 B20 143.81(16) . . . . ?
B24 C23 B29 C19 -138.66(16) . . . . ?
B24 C23 B29 B28 -40.36(15) . . . . ?
B24 C23 B29 B27 -103.01(17) . . . . ?
B24 C23 B20 C19 102.52(19) . . . . ?
B24 C23 B20 B22 -35.60(16) . . . . ?
B24 C23 B20 B21 4.7(2) . . . . ?
B24 C23 B20 B30 66.7(2) . . . . ?
B24 B25 B32 B33 -147.48(15) . . . . ?
B24 B25 B32 B34 141.26(16) . . . . ?
B24 B25 B32 B39 -0.3(2) . . . . ?
B24 B25 B32 B36 -72.9(2) . . . . ?
B24 B25 B32 B41 70.4(2) . . . . ?
B24 B25 B22 C23 -38.87(14) . . . . ?
B24 B25 B22 B21 -137.08(15) . . . . ?
B24 B25 B22 B20 -101.04(17) . . . . ?
B24 B25 B21 B22 37.42(13) . . . . ?
B24 B25 B21 B26 -99.18(14) . . . . ?
B24 B25 B21 B20 1.31(19) . . . . ?
B24 B25 B21 B30 -62.66(18) . . . . ?
B24 B25 B28 B26 136.83(16) . . . . ?
B24 B25 B28 B29 36.63(15) . . . . ?
B24 B25 B28 B27 100.37(17) . . . . ?
B24 B25 B26 B21 99.30(15) . . . . ?
B24 B25 B26 B28 -37.46(14) . . . . ?
B24 B25 B26 B30 62.99(18) . . . . ?
B24 B25 B26 B27 -0.7(2) . . . . ?
B24 B22 B21 B25 -38.70(13) . . . . ?
B24 B22 B21 B26 0.06(19) . . . . ?
B24 B22 B21 B20 101.57(17) . . . . ?
B24 B22 B21 B30 63.47(19) . . . . ?
B24 B22 B20 C23 32.23(15) . . . . ?
B24 B22 B20 C19 -2.7(2) . . . . ?
B24 B22 B20 B21 -101.01(15) . . . . ?
B24 B22 B20 B30 -62.95(19) . . . . ?
B24 B28 B26 B25 38.53(14) . . . . ?
B24 B28 B26 B21 -0.2(2) . . . . ?
B24 B28 B26 B30 -63.40(18) . . . . ?
B24 B28 B26 B27 -100.75(17) . . . . ?
B24 B28 B29 C23 39.55(15) . . . . ?
B24 B28 B29 C19 98.27(17) . . . . ?
B24 B28 B29 B27 137.42(17) . . . . ?
B24 B28 B27 C19 1.7(2) . . . . ?
B24 B28 B27 B26 100.41(16) . . . . ?
B24 B28 B27 B29 -38.14(15) . . . . ?
B24 B28 B27 B30 62.8(2) . . . . ?
B24 B29 B27 C19 -95.87(18) . . . . ?
B24 B29 B27 B28 38.07(15) . . . . ?
B24 B29 B27 B26 1.0(2) . . . . ?
B24 B29 B27 B30 -62.8(2) . . . . ?
B44 B47 B59 B64 -79.1(2) . . . . ?
B44 B47 B59 B62 -8.8(2) . . . . ?
B44 B47 B59 B60 -149.60(16) . . . . ?
B44 B47 B59 B58 64.3(2) . . . . ?
B44 B47 B59 B57 138.54(18) . . . . ?
B44 B47 B43 B53 -36.47(15) . . . . ?
B44 B47 B43 B48 -139.49(17) . . . . ?
B44 B47 B43 B42 -99.71(17) . . . . ?
B44 B47 B46 B50 136.21(18) . . . . ?
B44 B47 B46 B45 37.98(17) . . . . ?
B44 B47 B46 C51 98.54(19) . . . . ?
B44 B47 B50 B46 -38.25(16) . . . . ?
B44 B47 B50 B48 101.03(16) . . . . ?
B44 B47 B50 C51 7.2(3) . . . . ?
B44 B47 B50 C51A 52.1(4) . . . . ?
B44 B47 B48 B43 35.74(14) . . . . ?
B44 B47 B48 B50 -99.42(16) . . . . ?
B44 B47 B48 B42 -3.1(2) . . . . ?
B44 B43 B53 C52 -98.06(18) . . . . ?
B44 B43 B53 B42 -136.25(19) . . . . ?
B44 B43 B53 B45 -38.40(17) . . . . ?
B44 B43 B48 B47 -36.49(14) . . . . ?
B44 B43 B48 B50 3.1(2) . . . . ?
B44 B43 B48 B42 99.20(18) . . . . ?
B44 B43 B42 C52 -2.7(2) . . . . ?
B44 B43 B42 B53 38.45(16) . . . . ?
B44 B43 B42 B48 -102.21(17) . . . . ?
B44 B53 B42 C52 93.59(19) . . . . ?
B44 B53 B42 B43 -39.44(16) . . . . ?
B44 B53 B42 B48 -4.1(3) . . . . ?
B44 B53 B45 C52 -131.76(18) . . . . ?
B44 B53 B45 B46 -36.36(18) . . . . ?
B44 B53 B45 C51 -99.74(19) . . . . ?
B44 B46 B50 B47 39.62(15) . . . . ?
B44 B46 B50 B48 3.2(2) . . . . ?
B44 B46 B50 C51 -91.8(2) . . . . ?
B44 B46 B50 C51A -64.7(3) . . . . ?
B44 B46 B45 C52 98.28(18) . . . . ?
B44 B46 B45 B53 36.43(18) . . . . ?
B44 B46 B45 C51 128.9(2) . . . . ?
B44 B46 C51 C52 -7.9(3) . . . . ?
B44 B46 C51 B50 103.47(19) . . . . ?
B44 B46 C51 B45 -43.22(17) . . . . ?
B44 B45 C51 C52 -97.04(19) . . . . ?
B44 B45 C51 B46 43.83(18) . . . . ?
B44 B45 C51 B50 12.1(3) . . . . ?
B60 C61 C54 B63 -107.93(17) . . . . ?
B60 C61 C54 B65 -68.4(2) . . . . ?
B60 C61 C54 B56 39.49(17) . . . . ?
B60 C61 C54 B55 0.2(2) . . . . ?
B60 C61 B64 B59 39.69(14) . . . . ?
B60 C61 B64 B62 103.44(16) . . . . ?
B60 C61 B64 B63 143.79(17) . . . . ?
B60 C61 B63 C54 102.5(2) . . . . ?
B60 C61 B63 B64 -35.52(16) . . . . ?
B60 C61 B63 B62 4.6(2) . . . . ?
B60 C61 B63 B65 67.0(2) . . . . ?
B60 C61 B56 C54 -138.56(17) . . . . ?
B60 C61 B56 B57 -40.10(15) . . . . ?
B60 C61 B56 B55 -102.69(18) . . . . ?
B60 B59 B64 C61 -38.94(14) . . . . ?
B60 B59 B64 B62 -137.17(15) . . . . ?
B60 B59 B64 B63 -101.08(16) . . . . ?
B60 B59 B62 B64 37.34(13) . . . . ?
B60 B59 B62 B63 1.13(19) . . . . ?
B60 B59 B62 B58 -99.37(16) . . . . ?
B60 B59 B62 B65 -62.69(18) . . . . ?
B60 B59 B58 B62 99.05(15) . . . . ?
B60 B59 B58 B65 62.48(19) . . . . ?
B60 B59 B58 B57 -37.80(15) . . . . ?
B60 B59 B58 B55 -1.3(2) . . . . ?
B60 B59 B57 B58 136.56(16) . . . . ?
B60 B59 B57 B56 36.88(16) . . . . ?
B60 B59 B57 B55 100.2(2) . . . . ?
B60 B64 B62 B59 -38.68(13) . . . . ?
B60 B64 B62 B63 101.52(16) . . . . ?
B60 B64 B62 B58 -0.17(19) . . . . ?
B60 B64 B62 B65 63.43(18) . . . . ?
B60 B64 B63 C61 32.34(15) . . . . ?
B60 B64 B63 C54 -2.8(2) . . . . ?
B60 B64 B63 B62 -101.23(16) . . . . ?
B60 B64 B63 B65 -62.93(19) . . . . ?
B60 B57 B56 C61 39.36(15) . . . . ?
B60 B57 B56 C54 97.93(18) . . . . ?
B60 B57 B56 B55 137.49(18) . . . . ?
B60 B57 B55 C54 2.0(2) . . . . ?
B60 B57 B55 B58 100.10(17) . . . . ?
B60 B57 B55 B65 62.7(2) . . . . ?
B60 B57 B55 B56 -38.13(16) . . . . ?
B60 B56 B55 C54 -95.80(19) . . . . ?
B60 B56 B55 B58 0.4(3) . . . . ?
B60 B56 B55 B65 -63.5(2) . . . . ?
B60 B56 B55 B57 37.87(16) . . . . ?
B28 B25 B32 B33 141.26(16) . . . . ?
B28 B25 B32 B34 70.0(2) . . . . ?
B28 B25 B32 B39 -71.6(2) . . . . ?
B28 B25 B32 B36 -144.19(17) . . . . ?
B28 B25 B32 B41 -0.9(2) . . . . ?
B28 B25 B22 C23 -1.32(19) . . . . ?
B28 B25 B22 B21 -99.53(15) . . . . ?
B28 B25 B22 B24 37.55(14) . . . . ?
B28 B25 B22 B20 -63.49(18) . . . . ?
B28 B25 B21 B22 98.86(15) . . . . ?
B28 B25 B21 B26 -37.74(13) . . . . ?
B28 B25 B21 B20 62.75(18) . . . . ?
B28 B25 B21 B30 -1.22(19) . . . . ?
B28 B25 B24 C23 -98.03(16) . . . . ?
B28 B25 B24 B22 -136.71(16) . . . . ?
B28 B25 B24 B29 -36.33(15) . . . . ?
B28 B25 B26 B21 136.77(15) . . . . ?
B28 B25 B26 B30 100.45(17) . . . . ?
B28 B25 B26 B27 36.78(16) . . . . ?
B28 B24 B29 C23 -133.59(17) . . . . ?
B28 B24 B29 C19 -98.87(18) . . . . ?
B28 B24 B29 B27 -38.32(17) . . . . ?
B28 B26 B30 C19 1.7(2) . . . . ?
B28 B26 B30 B21 100.78(15) . . . . ?
B28 B26 B30 B20 63.8(2) . . . . ?
B28 B26 B30 B27 -37.48(16) . . . . ?
B28 B26 B27 C19 98.78(18) . . . . ?
B28 B26 B27 B29 36.79(16) . . . . ?
B28 B26 B27 B30 138.12(17) . . . . ?
B28 B29 B27 C19 -133.93(16) . . . . ?
B28 B29 B27 B26 -37.10(16) . . . . ?
B28 B29 B27 B30 -100.86(17) . . . . ?
B26 B25 B32 B33 67.6(2) . . . . ?
B26 B25 B32 B34 -3.6(3) . . . . ?
B26 B25 B32 B39 -145.18(17) . . . . ?
B26 B25 B32 B36 142.19(17) . . . . ?
B26 B25 B32 B41 -74.5(2) . . . . ?
B26 B25 B22 C23 60.39(17) . . . . ?
B26 B25 B22 B21 -37.83(13) . . . . ?
B26 B25 B22 B24 99.25(15) . . . . ?
B26 B25 B22 B20 -1.79(19) . . . . ?
B26 B25 B21 B22 136.60(15) . . . . ?
B26 B25 B21 B20 100.49(17) . . . . ?
B26 B25 B21 B30 36.52(15) . . . . ?
B26 B25 B24 C23 -60.41(17) . . . . ?
B26 B25 B24 B22 -99.09(15) . . . . ?
B26 B25 B24 B28 37.62(14) . . . . ?
B26 B25 B24 B29 1.29(19) . . . . ?
B26 B25 B28 B24 -136.83(16) . . . . ?
B26 B25 B28 B29 -100.20(18) . . . . ?
B26 B25 B28 B27 -36.46(16) . . . . ?
B26 B21 B20 C23 60.7(2) . . . . ?
B26 B21 B20 C19 2.4(2) . . . . ?
B26 B21 B20 B22 100.22(16) . . . . ?
B26 B21 B20 B30 -37.06(16) . . . . ?
B26 B21 B30 C19 98.28(18) . . . . ?
B26 B21 B30 B20 138.71(17) . . . . ?
B26 B21 B30 B27 37.28(16) . . . . ?
B26 B28 B29 C23 -60.94(19) . . . . ?
B26 B28 B29 C19 -2.2(2) . . . . ?
B26 B28 B29 B24 -100.49(16) . . . . ?
B26 B28 B29 B27 36.93(15) . . . . ?
B26 B28 B27 C19 -98.73(18) . . . . ?
B26 B28 B27 B29 -138.55(17) . . . . ?
B26 B28 B27 B30 -37.63(16) . . . . ?
B26 B30 B27 C19 133.97(17) . . . . ?
B26 B30 B27 B28 37.57(16) . . . . ?
B26 B30 B27 B29 100.54(17) . . . . ?
B43 B47 B59 B64 -8.6(3) . . . . ?
B43 B47 B59 B62 61.7(2) . . . . ?
B43 B47 B59 B60 -79.1(2) . . . . ?
B43 B47 B59 B58 134.76(19) . . . . ?
B43 B47 B59 B57 -150.95(18) . . . . ?
B43 B47 B44 B53 36.47(15) . . . . ?
B43 B47 B44 B46 138.29(17) . . . . ?
B43 B47 B44 B45 99.85(17) . . . . ?
B43 B47 B46 B44 -36.59(16) . . . . ?
B43 B47 B46 B50 99.61(17) . . . . ?
B43 B47 B46 B45 1.4(2) . . . . ?
B43 B47 B46 C51 62.0(2) . . . . ?
B43 B47 B50 B46 -100.14(17) . . . . ?
B43 B47 B50 B48 39.14(15) . . . . ?
B43 B47 B50 C51 -54.7(3) . . . . ?
B43 B47 B50 C51A -9.7(4) . . . . ?
B43 B47 B48 B50 -135.16(16) . . . . ?
B43 B47 B48 B42 -38.88(17) . . . . ?
B43 B44 B53 C52 96.86(18) . . . . ?
B43 B44 B53 B42 39.02(17) . . . . ?
B43 B44 B53 B45 137.13(19) . . . . ?
B43 B44 B46 B47 37.56(15) . . . . ?
B43 B44 B46 B50 -1.3(2) . . . . ?
B43 B44 B46 B45 -99.67(18) . . . . ?
B43 B44 B46 C51 -56.6(2) . . . . ?
B43 B44 B45 C52 3.6(2) . . . . ?
B43 B44 B45 B53 -37.77(16) . . . . ?
B43 B44 B45 B46 101.66(18) . . . . ?
B43 B44 B45 C51 56.9(2) . . . . ?
B43 B53 B42 C52 133.04(19) . . . . ?
B43 B53 B42 B48 35.36(17) . . . . ?
B43 B53 B45 C52 -92.95(19) . . . . ?
B43 B53 B45 B44 38.81(17) . . . . ?
B43 B53 B45 B46 2.5(3) . . . . ?
B43 B53 B45 C51 -60.9(2) . . . . ?
B43 B48 B42 C52 -98.8(2) . . . . ?
B43 B48 B42 B53 -35.48(18) . . . . ?
B63 C61 C54 B65 39.51(17) . . . . ?
B63 C61 C54 B56 147.43(17) . . . . ?
B63 C61 C54 B55 108.17(19) . . . . ?
B63 C61 B64 B59 -104.10(16) . . . . ?
B63 C61 B64 B62 -40.35(15) . . . . ?
B63 C61 B64 B60 -143.79(17) . . . . ?
B63 C61 B60 B59 -4.0(2) . . . . ?
B63 C61 B60 B64 35.56(17) . . . . ?
B63 C61 B60 B57 -67.1(2) . . . . ?
B63 C61 B60 B56 -107.1(2) . . . . ?
B63 C61 B56 C54 -31.75(16) . . . . ?
B63 C61 B56 B60 106.81(17) . . . . ?
B63 C61 B56 B57 66.7(2) . . . . ?
B63 C61 B56 B55 4.1(2) . . . . ?
B63 C54 B65 B62 40.42(15) . . . . ?
B63 C54 B65 B58 102.45(16) . . . . ?
B63 C54 B65 B55 142.58(17) . . . . ?
B63 C54 B56 C61 31.57(18) . . . . ?
B63 C54 B56 B60 -3.9(3) . . . . ?
B63 C54 B56 B57 -65.9(2) . . . . ?
B63 C54 B56 B55 -106.5(2) . . . . ?
B63 C54 B55 B58 3.7(2) . . . . ?
B63 C54 B55 B65 -36.67(17) . . . . ?
B63 C54 B55 B57 66.1(2) . . . . ?
B63 C54 B55 B56 106.52(19) . . . . ?
B63 B64 B62 B59 -140.19(15) . . . . ?
B63 B64 B62 B58 -101.69(17) . . . . ?
B63 B64 B62 B65 -38.09(15) . . . . ?
B63 B64 B60 C61 -32.36(15) . . . . ?
B63 B64 B60 B59 102.71(16) . . . . ?
B63 B64 B60 B57 63.58(18) . . . . ?
B63 B64 B60 B56 0.6(2) . . . . ?
B63 B62 B58 B59 -102.38(16) . . . . ?
B63 B62 B58 B65 37.05(15) . . . . ?
B63 B62 B58 B57 -63.5(2) . . . . ?
B63 B62 B58 B55 0.0(2) . . . . ?
B63 B62 B65 C54 -40.30(16) . . . . ?
B63 B62 B65 B58 -138.62(17) . . . . ?
B63 B62 B65 B55 -101.5(2) . . . . ?
B63 B65 B55 C54 33.51(15) . . . . ?
B63 B65 B55 B58 -100.27(17) . . . . ?
B63 B65 B55 B57 -63.0(2) . . . . ?
B63 B65 B55 B56 0.6(2) . . . . ?
B38 C37 B35 B39 -39.61(15) . . . . ?
B38 C37 B35 B36 -108.79(17) . . . . ?
B38 C37 C31 B33 69.5(2) . . . . ?
B38 C37 C31 B34 5.9(2) . . . . ?
B38 C37 C31 B40 -34.91(16) . . . . ?
B38 C37 B40 B34 104.76(15) . . . . ?
B38 C37 B40 C31 144.25(16) . . . . ?
B38 C37 B40 B41 42.94(14) . . . . ?
B38 B35 B39 B32 -104.49(16) . . . . ?
B38 B35 B39 B36 -144.33(16) . . . . ?
B38 B35 B39 B41 -41.47(15) . . . . ?
B38 B35 B36 B32 -5.6(2) . . . . ?
B38 B35 B36 B33 -66.93(19) . . . . ?
B38 B35 B36 B39 34.64(15) . . . . ?
B38 B39 B36 B35 -31.87(15) . . . . ?
B38 B39 B36 B32 102.04(16) . . . . ?
B38 B39 B36 B33 65.39(18) . . . . ?
B38 B39 B41 B32 -138.10(14) . . . . ?
B38 B39 B41 B34 -99.21(16) . . . . ?
B38 B39 B41 B40 -36.60(15) . . . . ?
B38 B41 B40 C37 -42.28(14) . . . . ?
B38 B41 B40 B34 -137.30(15) . . . . ?
B38 B41 B40 C31 -98.23(17) . . . . ?
B58 B59 B64 C61 60.66(18) . . . . ?
B58 B59 B64 B62 -37.57(14) . . . . ?
B58 B59 B64 B60 99.59(15) . . . . ?
B58 B59 B64 B63 -1.48(19) . . . . ?
B58 B59 B62 B64 136.70(16) . . . . ?
B58 B59 B62 B63 100.50(17) . . . . ?
B58 B59 B62 B65 36.68(16) . . . . ?
B58 B59 B60 C61 -60.07(18) . . . . ?
B58 B59 B60 B64 -98.65(15) . . . . ?
B58 B59 B60 B57 37.96(14) . . . . ?
B58 B59 B60 B56 1.5(2) . . . . ?
B58 B59 B57 B60 -136.56(16) . . . . ?
B58 B59 B57 B56 -99.68(19) . . . . ?
B58 B59 B57 B55 -36.39(17) . . . . ?
B58 B62 B63 C61 60.6(2) . . . . ?
B58 B62 B63 C54 2.1(2) . . . . ?
B58 B62 B63 B64 99.96(16) . . . . ?
B58 B62 B63 B65 -37.24(15) . . . . ?
B58 B62 B65 C54 98.32(19) . . . . ?
B58 B62 B65 B63 138.62(17) . . . . ?
B58 B62 B65 B55 37.10(18) . . . . ?
B58 B65 B55 C54 133.79(17) . . . . ?
B58 B65 B55 B57 37.32(18) . . . . ?
B58 B65 B55 B56 100.88(18) . . . . ?
B58 B57 B56 C61 -61.0(2) . . . . ?
B58 B57 B56 C54 -2.4(2) . . . . ?
B58 B57 B56 B60 -100.32(16) . . . . ?
B58 B57 B56 B55 37.18(16) . . . . ?
B58 B57 B55 C54 -98.09(18) . . . . ?
B58 B57 B55 B65 -37.38(18) . . . . ?
B58 B57 B55 B56 -138.23(19) . . . . ?
B65 C54 B63 C61 -138.19(17) . . . . ?
B65 C54 B63 B64 -102.34(17) . . . . ?
B65 C54 B63 B62 -40.64(15) . . . . ?
B65 C54 B56 C61 101.78(19) . . . . ?
B65 C54 B56 B60 66.3(2) . . . . ?
B65 C54 B56 B57 4.3(2) . . . . ?
B65 C54 B56 B55 -36.32(18) . . . . ?
B65 C54 B55 B58 40.34(16) . . . . ?
B65 C54 B55 B57 102.77(18) . . . . ?
B65 C54 B55 B56 143.18(16) . . . . ?
B65 B62 B63 C61 97.82(18) . . . . ?
B65 B62 B63 C54 39.34(15) . . . . ?
B65 B62 B63 B64 137.20(16) . . . . ?
B65 B62 B58 B59 -139.44(16) . . . . ?
B65 B62 B58 B57 -100.53(18) . . . . ?
B65 B62 B58 B55 -37.09(16) . . . . ?
B65 B58 B57 B59 -102.42(16) . . . . ?
B65 B58 B57 B60 -63.78(19) . . . . ?
B65 B58 B57 B56 0.0(2) . . . . ?
B65 B58 B57 B55 37.02(17) . . . . ?
B65 B58 B55 C54 -39.16(16) . . . . ?
B65 B58 B55 B57 -138.52(19) . . . . ?
B65 B58 B55 B56 -101.2(2) . . . . ?
B29 C23 C19 B20 -147.48(17) . . . . ?
B29 C23 C19 B30 -107.8(2) . . . . ?
B29 C23 C19 B27 -39.46(16) . . . . ?
B29 C23 B22 B25 3.5(2) . . . . ?
B29 C23 B22 B21 66.9(2) . . . . ?
B29 C23 B22 B24 -36.24(16) . . . . ?
B29 C23 B22 B20 107.57(19) . . . . ?
B29 C23 B24 B25 103.42(16) . . . . ?
B29 C23 B24 B22 143.00(16) . . . . ?
B29 C23 B24 B28 40.14(14) . . . . ?
B29 C23 B20 C19 31.83(16) . . . . ?
B29 C23 B20 B22 -106.30(18) . . . . ?
B29 C23 B20 B21 -66.0(2) . . . . ?
B29 C23 B20 B30 -3.9(2) . . . . ?
B29 C19 B20 C23 -31.36(17) . . . . ?
B29 C19 B20 B22 4.3(2) . . . . ?
B29 C19 B20 B21 65.9(2) . . . . ?
B29 C19 B20 B30 106.5(2) . . . . ?
B29 C19 B30 B21 -65.8(2) . . . . ?
B29 C19 B30 B26 -3.4(2) . . . . ?
B29 C19 B30 B20 -106.40(19) . . . . ?
B29 C19 B30 B27 36.58(17) . . . . ?
B29 C19 B27 B28 -39.89(15) . . . . ?
B29 C19 B27 B26 -102.30(17) . . . . ?
B29 C19 B27 B30 -142.55(16) . . . . ?
B29 B24 B28 B25 139.56(16) . . . . ?
B29 B24 B28 B26 101.01(17) . . . . ?
B29 B24 B28 B27 37.97(15) . . . . ?
B29 B28 B26 B25 102.24(16) . . . . ?
B29 B28 B26 B21 63.47(18) . . . . ?
B29 B28 B26 B30 0.3(2) . . . . ?
B29 B28 B26 B27 -37.03(16) . . . . ?
B29 B28 B27 C19 39.83(16) . . . . ?
B29 B28 B27 B26 138.55(17) . . . . ?
B29 B28 B27 B30 100.9(2) . . . . ?
B40 C37 B35 B39 -2.6(2) . . . . ?
B40 C37 B35 B36 -71.8(2) . . . . ?
B40 C37 B35 B38 37.02(16) . . . . ?
B40 C37 C31 B33 104.46(15) . . . . ?
B40 C37 C31 B34 40.86(14) . . . . ?
B40 C37 B38 B35 -141.19(16) . . . . ?
B40 C37 B38 B39 -104.80(16) . . . . ?
B40 C37 B38 B41 -43.05(14) . . . . ?
B40 B34 C31 C37 -41.70(15) . . . . ?
B40 B34 C31 B33 -142.84(16) . . . . ?
B40 B34 B41 B32 138.88(15) . . . . ?
B40 B34 B41 B39 100.39(16) . . . . ?
B40 B34 B41 B38 37.69(14) . . . . ?
B40 B41 B38 C37 42.63(14) . . . . ?
B40 B41 B38 B35 98.20(16) . . . . ?
B40 B41 B38 B39 138.87(15) . . . . ?
B57 B59 B64 C61 -1.20(19) . . . . ?
B57 B59 B64 B62 -99.43(15) . . . . ?
B57 B59 B64 B60 37.74(14) . . . . ?
B57 B59 B64 B63 -63.34(18) . . . . ?
B57 B59 B62 B64 98.95(16) . . . . ?
B57 B59 B62 B63 62.74(19) . . . . ?
B57 B59 B62 B58 -37.75(15) . . . . ?
B57 B59 B62 B65 -1.1(2) . . . . ?
B57 B59 B60 C61 -98.02(17) . . . . ?
B57 B59 B60 B64 -136.61(15) . . . . ?
B57 B59 B60 B56 -36.45(16) . . . . ?
B57 B59 B58 B62 136.85(16) . . . . ?
B57 B59 B58 B65 100.29(19) . . . . ?
B57 B59 B58 B55 36.55(17) . . . . ?
B57 B60 B56 C61 -133.76(17) . . . . ?
B57 B60 B56 C54 -99.1(2) . . . . ?
B57 B60 B56 B55 -38.18(18) . . . . ?
B57 B58 B65 C54 2.4(2) . . . . ?
B57 B58 B65 B62 101.32(16) . . . . ?
B57 B58 B65 B63 64.5(2) . . . . ?
B57 B58 B65 B55 -37.07(16) . . . . ?
B57 B58 B55 C54 99.36(19) . . . . ?
B57 B58 B55 B65 138.52(19) . . . . ?
B57 B58 B55 B56 37.36(18) . . . . ?
B57 B56 B55 C54 -133.67(17) . . . . ?
B57 B56 B55 B58 -37.46(17) . . . . ?
B57 B56 B55 B65 -101.33(19) . . . . ?
B20 C23 C19 B29 147.48(16) . . . . ?
B20 C23 C19 B30 39.65(17) . . . . ?
B20 C23 C19 B27 108.02(19) . . . . ?
B20 C23 B22 B25 -104.07(16) . . . . ?
B20 C23 B22 B21 -40.67(15) . . . . ?
B20 C23 B22 B24 -143.81(16) . . . . ?
B20 C23 B24 B25 -4.0(2) . . . . ?
B20 C23 B24 B22 35.61(16) . . . . ?
B20 C23 B24 B28 -67.2(2) . . . . ?
B20 C23 B24 B29 -107.4(2) . . . . ?
B20 C23 B29 C19 -31.85(16) . . . . ?
B20 C23 B29 B24 106.81(18) . . . . ?
B20 C23 B29 B28 66.5(2) . . . . ?
B20 C23 B29 B27 3.8(2) . . . . ?
B20 C19 B29 C23 31.41(17) . . . . ?
B20 C19 B29 B24 -4.1(2) . . . . ?
B20 C19 B29 B28 -66.3(2) . . . . ?
B20 C19 B29 B27 -106.72(19) . . . . ?
B20 C19 B30 B21 40.62(16) . . . . ?
B20 C19 B30 B26 103.00(17) . . . . ?
B20 C19 B30 B27 142.98(17) . . . . ?
B20 C19 B27 B28 66.5(2) . . . . ?
B20 C19 B27 B26 4.1(2) . . . . ?
B20 C19 B27 B29 106.36(19) . . . . ?
B20 C19 B27 B30 -36.19(18) . . . . ?
B20 B22 B21 B25 -140.28(16) . . . . ?
B20 B22 B21 B26 -101.51(16) . . . . ?
B20 B22 B21 B30 -38.10(16) . . . . ?
B20 B22 B24 C23 -32.36(15) . . . . ?
B20 B22 B24 B25 102.64(16) . . . . ?
B20 B22 B24 B28 63.50(18) . . . . ?
B20 B22 B24 B29 0.4(2) . . . . ?
B20 B21 B26 B25 -102.52(16) . . . . ?
B20 B21 B26 B28 -63.68(19) . . . . ?
B20 B21 B26 B30 37.02(16) . . . . ?
B20 B21 B26 B27 -0.2(2) . . . . ?
B20 B21 B30 C19 -40.43(16) . . . . ?
B20 B21 B30 B26 -138.71(17) . . . . ?
B20 B21 B30 B27 -101.42(19) . . . . ?
B20 B30 B27 C19 33.16(16) . . . . ?
B20 B30 B27 B28 -63.2(2) . . . . ?
B20 B30 B27 B26 -100.81(17) . . . . ?
B20 B30 B27 B29 -0.3(2) . . . . ?
B53 C52 B42 B43 41.00(17) . . . . ?
B53 C52 B42 B48 103.19(19) . . . . ?
B53 C52 B45 B44 -41.72(16) . . . . ?
B53 C52 B45 B46 -103.54(18) . . . . ?
B53 C52 B45 C51 -138.4(2) . . . . ?
B53 C52 C51 B46 6.5(4) . . . . ?
B53 C52 C51 B50 -60.7(4) . . . . ?
B53 C52 C51 B45 41.5(2) . . . . ?
B53 C52 C51A B50 54.8(7) . . . . ?
B53 B44 B43 B47 -139.11(17) . . . . ?
B53 B44 B43 B48 -103.08(17) . . . . ?
B53 B44 B43 B42 -38.64(17) . . . . ?
B53 B44 B46 B47 100.67(17) . . . . ?
B53 B44 B46 B50 61.8(2) . . . . ?
B53 B44 B46 B45 -36.57(17) . . . . ?
B53 B44 B46 C51 6.6(2) . . . . ?
B53 B44 B45 C52 41.38(17) . . . . ?
B53 B44 B45 B46 139.43(19) . . . . ?
B53 B44 B45 C51 94.7(2) . . . . ?
B53 B43 B48 B47 -99.92(16) . . . . ?
B53 B43 B48 B50 -60.4(2) . . . . ?
B53 B43 B48 B42 35.77(17) . . . . ?
B53 B43 B42 C52 -41.12(17) . . . . ?
B53 B43 B42 B48 -140.66(19) . . . . ?
B53 B45 C51 C52 -35.56(17) . . . . ?
B53 B45 C51 B46 105.30(18) . . . . ?
B53 B45 C51 B50 73.6(3) . . . . ?
B46 B47 B59 B64 -150.34(18) . . . . ?
B46 B47 B59 B62 -80.1(2) . . . . ?
B46 B47 B59 B60 139.13(19) . . . . ?
B46 B47 B59 B58 -7.0(3) . . . . ?
B46 B47 B59 B57 67.3(3) . . . . ?
B46 B47 B44 B43 -138.29(17) . . . . ?
B46 B47 B44 B53 -101.82(19) . . . . ?
B46 B47 B44 B45 -38.44(17) . . . . ?
B46 B47 B43 B44 36.58(16) . . . . ?
B46 B47 B43 B53 0.1(2) . . . . ?
B46 B47 B43 B48 -102.91(18) . . . . ?
B46 B47 B43 B42 -63.1(2) . . . . ?
B46 B47 B50 B48 139.28(18) . . . . ?
B46 B47 B50 C51 45.4(2) . . . . ?
B46 B47 B50 C51A 90.4(4) . . . . ?
B46 B47 B48 B43 98.32(16) . . . . ?
B46 B47 B48 B50 -36.84(16) . . . . ?
B46 B47 B48 B42 59.4(2) . . . . ?
B46 B44 B43 B47 -37.13(14) . . . . ?
B46 B44 B43 B53 101.98(18) . . . . ?
B46 B44 B43 B48 -1.1(2) . . . . ?
B46 B44 B43 B42 63.3(2) . . . . ?
B46 B44 B53 C52 -3.4(2) . . . . ?
B46 B44 B53 B43 -100.23(18) . . . . ?
B46 B44 B53 B42 -61.2(2) . . . . ?
B46 B44 B53 B45 36.90(17) . . . . ?
B46 B44 B45 C52 -98.1(2) . . . . ?
B46 B44 B45 B53 -139.43(19) . . . . ?
B46 B44 B45 C51 -44.8(2) . . . . ?
B46 B50 B48 B47 36.56(16) . . . . ?
B46 B50 B48 B43 -3.9(2) . . . . ?
B46 B50 B48 B42 -65.4(2) . . . . ?
B46 B50 C51 C52 97.9(3) . . . . ?
B46 B50 C51 B45 30.8(2) . . . . ?
B46 B50 C51A C52 9.3(7) . . . . ?
B46 B45 C51 C52 -140.9(2) . . . . ?
B46 B45 C51 B50 -31.7(2) . . . . ?
B50 B47 B59 B64 135.6(2) . . . . ?
B50 B47 B59 B62 -154.08(19) . . . . ?
B50 B47 B59 B60 65.1(2) . . . . ?
B50 B47 B59 B58 -81.0(3) . . . . ?
B50 B47 B59 B57 -6.8(3) . . . . ?
B50 B47 B44 B43 -99.55(17) . . . . ?
B50 B47 B44 B53 -63.1(2) . . . . ?
B50 B47 B44 B46 38.74(18) . . . . ?
B50 B47 B44 B45 0.3(2) . . . . ?
B50 B47 B43 B44 99.62(17) . . . . ?
B50 B47 B43 B53 63.1(2) . . . . ?
B50 B47 B43 B48 -39.88(16) . . . . ?
B50 B47 B43 B42 -0.1(2) . . . . ?
B50 B47 B46 B44 -136.21(18) . . . . ?
B50 B47 B46 B45 -98.2(2) . . . . ?
B50 B47 B46 C51 -37.66(18) . . . . ?
B50 B47 B48 B43 135.16(16) . . . . ?
B50 B47 B48 B42 96.3(2) . . . . ?
B50 B46 B45 C52 -3.3(2) . . . . ?
B50 B46 B45 B44 -101.58(18) . . . . ?
B50 B46 B45 B53 -65.1(2) . . . . ?
B50 B46 B45 C51 27.3(2) . . . . ?
B50 B46 C51 C52 -111.3(3) . . . . ?
B50 B46 C51 B45 -146.7(2) . . . . ?
B50 B48 B42 C52 3.2(2) . . . . ?
B50 B48 B42 B43 102.01(18) . . . . ?
B50 B48 B42 B53 66.5(2) . . . . ?
B30 C19 B29 C23 101.32(19) . . . . ?
B30 C19 B29 B24 65.8(2) . . . . ?
B30 C19 B29 B28 3.6(2) . . . . ?
B30 C19 B29 B27 -36.80(17) . . . . ?
B30 C19 B20 C23 -137.85(17) . . . . ?
B30 C19 B20 B22 -102.19(17) . . . . ?
B30 C19 B20 B21 -40.58(15) . . . . ?
B30 C19 B27 B28 102.67(17) . . . . ?
B30 C19 B27 B26 40.25(16) . . . . ?
B30 C19 B27 B29 142.55(16) . . . . ?
B30 B21 B26 B25 -139.54(16) . . . . ?
B30 B21 B26 B28 -100.70(17) . . . . ?
B30 B21 B26 B27 -37.18(16) . . . . ?
B30 B21 B20 C23 97.76(18) . . . . ?
B30 B21 B20 C19 39.47(16) . . . . ?
B30 B21 B20 B22 137.28(17) . . . . ?
B30 B26 B27 C19 -39.34(16) . . . . ?
B30 B26 B27 B28 -138.12(17) . . . . ?
B30 B26 B27 B29 -101.3(2) . . . . ?
B48 B47 B59 B64 61.8(2) . . . . ?
B48 B47 B59 B62 132.11(19) . . . . ?
B48 B47 B59 B60 -8.7(3) . . . . ?
B48 B47 B59 B58 -154.85(18) . . . . ?
B48 B47 B59 B57 -80.6(2) . . . . ?
B48 B47 B44 B43 -35.77(15) . . . . ?
B48 B47 B44 B53 0.7(2) . . . . ?
B48 B47 B44 B46 102.52(18) . . . . ?
B48 B47 B44 B45 64.1(2) . . . . ?
B48 B47 B43 B44 139.49(17) . . . . ?
B48 B47 B43 B53 103.02(18) . . . . ?
B48 B47 B43 B42 39.78(16) . . . . ?
B48 B47 B46 B44 -99.11(17) . . . . ?
B48 B47 B46 B50 37.09(17) . . . . ?
B48 B47 B46 B45 -61.1(2) . . . . ?
B48 B47 B46 C51 -0.6(2) . . . . ?
B48 B47 B50 B46 -139.28(18) . . . . ?
B48 B47 B50 C51 -93.9(3) . . . . ?
B48 B47 B50 C51A -48.9(3) . . . . ?
B48 B43 B53 C52 1.9(2) . . . . ?
B48 B43 B53 B44 99.98(17) . . . . ?
B48 B43 B53 B42 -36.27(18) . . . . ?
B48 B43 B53 B45 61.6(2) . . . . ?
B48 B43 B42 C52 99.5(2) . . . . ?
B48 B43 B42 B53 140.66(19) . . . . ?
B48 B50 C51 C52 -6.9(4) . . . . ?
B48 B50 C51 B46 -104.74(19) . . . . ?
B48 B50 C51 B45 -73.9(3) . . . . ?
B48 B50 C51A C52 -97.0(6) . . . . ?
B56 C61 C54 B63 -147.43(17) . . . . ?
B56 C61 C54 B65 -107.9(2) . . . . ?
B56 C61 C54 B55 -39.26(18) . . . . ?
B56 C61 B64 B59 3.1(2) . . . . ?
B56 C61 B64 B62 66.9(2) . . . . ?
B56 C61 B64 B60 -36.55(17) . . . . ?
B56 C61 B64 B63 107.2(2) . . . . ?
B56 C61 B60 B59 103.17(18) . . . . ?
B56 C61 B60 B64 142.70(17) . . . . ?
B56 C61 B60 B57 40.02(16) . . . . ?
B56 C61 B63 C54 31.74(17) . . . . ?
B56 C61 B63 B64 -106.26(18) . . . . ?
B56 C61 B63 B62 -66.1(2) . . . . ?
B56 C61 B63 B65 -3.7(2) . . . . ?
B56 C54 B63 C61 -31.59(19) . . . . ?
B56 C54 B63 B64 4.3(3) . . . . ?
B56 C54 B63 B62 66.0(2) . . . . ?
B56 C54 B63 B65 106.6(2) . . . . ?
B56 C54 B65 B62 -66.3(2) . . . . ?
B56 C54 B65 B63 -106.7(2) . . . . ?
B56 C54 B65 B58 -4.3(2) . . . . ?
B56 C54 B65 B55 35.86(18) . . . . ?
B56 C54 B55 B58 -102.84(18) . . . . ?
B56 C54 B55 B65 -143.18(16) . . . . ?
B56 C54 B55 B57 -40.42(16) . . . . ?
B56 B60 B57 B59 139.37(17) . . . . ?
B56 B60 B57 B58 100.77(18) . . . . ?
B56 B60 B57 B55 37.68(16) . . . . ?
B56 B57 B55 C54 40.13(17) . . . . ?
B56 B57 B55 B58 138.23(19) . . . . ?
B56 B57 B55 B65 100.8(2) . . . . ?
B27 C19 B29 C23 138.13(16) . . . . ?
B27 C19 B29 B24 102.63(17) . . . . ?
B27 C19 B29 B28 40.42(15) . . . . ?
B27 C19 B20 C23 -101.4(2) . . . . ?
B27 C19 B20 B22 -65.7(2) . . . . ?
B27 C19 B20 B21 -4.1(2) . . . . ?
B27 C19 B20 B30 36.44(18) . . . . ?
B27 C19 B30 B21 -102.36(18) . . . . ?
B27 C19 B30 B26 -39.98(15) . . . . ?
B27 C19 B30 B20 -142.98(17) . . . . ?
B27 B28 B26 B25 139.28(17) . . . . ?
B27 B28 B26 B21 100.50(18) . . . . ?
B27 B28 B26 B30 37.35(16) . . . . ?
B27 B28 B29 C23 -97.87(18) . . . . ?
B27 B28 B29 C19 -39.15(16) . . . . ?
B27 B28 B29 B24 -137.42(17) . . . . ?
B27 B26 B30 C19 39.22(16) . . . . ?
B27 B26 B30 B21 138.26(17) . . . . ?
B27 B26 B30 B20 101.32(19) . . . . ?
B42 C52 B53 B44 -103.01(18) . . . . ?
B42 C52 B53 B43 -40.38(16) . . . . ?
B42 C52 B53 B45 -144.55(18) . . . . ?
B42 C52 B45 B44 -5.9(3) . . . . ?
B42 C52 B45 B53 35.8(2) . . . . ?
B42 C52 B45 B46 -67.8(3) . . . . ?
B42 C52 B45 C51 -102.6(3) . . . . ?
B42 C52 C51 B46 76.9(3) . . . . ?
B42 C52 C51 B50 9.6(4) . . . . ?
B42 C52 C51 B45 111.8(2) . . . . ?
B42 C52 C51A B50 101.7(6) . . . . ?
B42 B43 B53 C52 38.19(18) . . . . ?
B42 B43 B53 B44 136.25(19) . . . . ?
B42 B43 B53 B45 97.8(2) . . . . ?
B42 B43 B48 B47 -135.69(18) . . . . ?
B42 B43 B48 B50 -96.13(19) . . . . ?
B42 B53 B45 C52 -29.88(16) . . . . ?
B42 B53 B45 B44 101.88(17) . . . . ?
B42 B53 B45 B46 65.5(2) . . . . ?
B42 B53 B45 C51 2.1(2) . . . . ?
B45 C52 B53 B44 41.53(15) . . . . ?
B45 C52 B53 B43 104.17(17) . . . . ?
B45 C52 B53 B42 144.55(18) . . . . ?
B45 C52 B42 B43 5.6(3) . . . . ?
B45 C52 B42 B53 -35.4(2) . . . . ?
B45 C52 B42 B48 67.8(3) . . . . ?
B45 C52 C51 B46 -34.9(2) . . . . ?
B45 C52 C51 B50 -102.2(3) . . . . ?
B45 C52 C51A B50 -12.0(7) . . . . ?
B45 B44 B43 B47 -101.13(17) . . . . ?
B45 B44 B43 B53 37.98(16) . . . . ?
B45 B44 B43 B48 -65.09(19) . . . . ?
B45 B44 B43 B42 -0.7(2) . . . . ?
B45 B44 B53 C52 -40.27(17) . . . . ?
B45 B44 B53 B43 -137.13(19) . . . . ?
B45 B44 B53 B42 -98.1(2) . . . . ?
B45 B44 B46 B47 137.23(19) . . . . ?
B45 B44 B46 B50 98.3(2) . . . . ?
B45 B44 B46 C51 43.12(19) . . . . ?
B45 B53 B42 C52 30.59(17) . . . . ?
B45 B53 B42 B43 -102.45(17) . . . . ?
B45 B53 B42 B48 -67.1(2) . . . . ?
B45 B46 B50 B47 102.01(17) . . . . ?
B45 B46 B50 B48 65.6(2) . . . . ?
B45 B46 B50 C51 -29.4(2) . . . . ?
B45 B46 B50 C51A -2.3(3) . . . . ?
B45 B46 C51 C52 35.3(2) . . . . ?
B45 B46 C51 B50 146.7(2) . . . . ?
B55 C54 B63 C61 -101.3(2) . . . . ?
B55 C54 B63 B64 -65.4(2) . . . . ?
B55 C54 B63 B62 -3.7(2) . . . . ?
B55 C54 B63 B65 36.94(18) . . . . ?
B55 C54 B65 B62 -102.16(18) . . . . ?
B55 C54 B65 B63 -142.58(17) . . . . ?
B55 C54 B65 B58 -40.13(15) . . . . ?
B55 C54 B56 C61 138.10(17) . . . . ?
B55 C54 B56 B60 102.60(19) . . . . ?
B55 C54 B56 B57 40.62(16) . . . . ?
B55 B58 B65 C54 39.51(17) . . . . ?
B55 B58 B65 B62 138.39(18) . . . . ?
B55 B58 B65 B63 101.56(19) . . . . ?
B55 B58 B57 B59 -139.44(18) . . . . ?
B55 B58 B57 B60 -100.80(19) . . . . ?
B55 B58 B57 B56 -37.03(17) . . . . ?
B55 B57 B56 C61 -98.14(18) . . . . ?
B55 B57 B56 C54 -39.57(17) . . . . ?
B55 B57 B56 B60 -137.49(18) . . . . ?
C51 C52 B53 B44 -2.1(3) . . . . ?
C51 C52 B53 B43 60.5(3) . . . . ?
C51 C52 B53 B42 100.9(3) . . . . ?
C51 C52 B53 B45 -43.7(3) . . . . ?
C51 C52 B42 B43 -69.6(3) . . . . ?
C51 C52 B42 B53 -110.6(2) . . . . ?
C51 C52 B42 B48 -7.4(3) . . . . ?
C51 C52 B45 B44 96.7(2) . . . . ?
C51 C52 B45 B53 138.4(2) . . . . ?
C51 C52 B45 B46 34.8(2) . . . . ?
C51 B46 B50 B47 131.4(2) . . . . ?
C51 B46 B50 B48 95.0(2) . . . . ?
C51 B46 B45 C52 -30.6(2) . . . . ?
C51 B46 B45 B44 -128.9(2) . . . . ?
C51 B46 B45 B53 -92.5(2) . . . . ?
C51 B50 B48 B47 103.7(2) . . . . ?
C51 B50 B48 B43 63.2(2) . . . . ?
C51 B50 B48 B42 1.7(3) . . . . ?
C51A C52 B53 B44 -52.9(4) . . . . ?
C51A C52 B53 B43 9.7(4) . . . . ?
C51A C52 B53 B42 50.1(4) . . . . ?
C51A C52 B53 B45 -94.5(4) . . . . ?
C51A C52 B42 B43 -91.8(3) . . . . ?
C51A C52 B42 B53 -132.8(3) . . . . ?
C51A C52 B42 B48 -29.6(3) . . . . ?
C51A C52 B45 B44 69.6(3) . . . . ?
C51A C52 B45 B53 111.3(3) . . . . ?
C51A C52 B45 B46 7.8(4) . . . . ?
C51A B50 B48 B47 128.1(3) . . . . ?
C51A B50 B48 B43 87.6(3) . . . . ?
C51A B50 B48 B42 26.0(3) . . . . ?
